data_4074177
loop_
_publ_author_name
'Matsumoto, Tsuyoshi'
'Nakaya, Yukiko'
'Tatsumi, Kazuyuki'

_publ_section_title
;
 Synthesis of Oxo- and Sulfido-Bridged Germanium&#x2212;Ruthenium
 Complexes and Reactions on the Chalcogenido Bridges
;
_journal_issue 20
_journal_name_full Organometallics
_journal_page_first 4835
_journal_paper_doi 10.1021/om060449m
_journal_volume 25
_journal_year 2006
_chemical_formula_moiety 'C52 H54 Ge P Ru S2, C32 H12 B F24 '
_chemical_formula_sum 'C84 H66 B F24 Ge P Ru S2'
_chemical_formula_weight 1810.97
_space_group_IT_number 14
_symmetry_cell_setting monoclinic
_symmetry_Int_Tables_number 14
_symmetry_space_group_name_Hall '-P 2yn'
_symmetry_space_group_name_H-M 'P 1 21/n 1'
_cell_angle_alpha 90.0000
_cell_angle_beta 95.255(3)
_cell_angle_gamma 90.0000
_cell_formula_units_Z 4
_cell_length_a 20.770(4)
_cell_length_b 12.102(2)
_cell_length_c 31.916(6)
_cell_measurement_reflns_used 14762
_cell_measurement_temperature 173.1
_cell_measurement_theta_max 27.5
_cell_measurement_theta_min 3.1
_cell_volume 7989(3)
_computing_cell_refinement CrystalClear
_computing_data_collection CrystalClear
_computing_data_reduction CrystalStructure
_computing_publication_material 'CrystalStructure 3.7.0'
_computing_structure_refinement CRYSTALS
_computing_structure_solution SIR92
_diffrn_detector_area_resol_mean 7.31
_diffrn_measured_fraction_theta_full 0.998
_diffrn_measured_fraction_theta_max 0.998
_diffrn_measurement_device_type 'Rigaku Saturn'
_diffrn_measurement_method \w
_diffrn_radiation_type 'Mo K\a'
_diffrn_radiation_wavelength 0.71070
_diffrn_reflns_av_R_equivalents 0.049
_diffrn_reflns_limit_h_max 26
_diffrn_reflns_limit_h_min -26
_diffrn_reflns_limit_k_max 15
_diffrn_reflns_limit_k_min -15
_diffrn_reflns_limit_l_max 41
_diffrn_reflns_limit_l_min -41
_diffrn_reflns_number 80156
_diffrn_reflns_theta_full 27.48
_diffrn_reflns_theta_max 27.48
_exptl_absorpt_coefficient_mu 0.738
_exptl_absorpt_correction_T_max 0.936
_exptl_absorpt_correction_T_min 0.840
_exptl_absorpt_correction_type multi-scan
_exptl_absorpt_process_details 'Jacobson, R. (1998) Private communication'
_exptl_crystal_colour yellow
_exptl_crystal_density_diffrn 1.506
_exptl_crystal_density_method 'not measured'
_exptl_crystal_description block
_exptl_crystal_F_000 3656.00
_exptl_crystal_size_max 0.15
_exptl_crystal_size_mid 0.10
_exptl_crystal_size_min 0.09
_refine_diff_density_max 1.32
_refine_diff_density_min -0.53
_refine_ls_extinction_method none
_refine_ls_goodness_of_fit_ref 0.922
_refine_ls_hydrogen_treatment refall
_refine_ls_number_parameters 1204
_refine_ls_number_reflns 18296
_refine_ls_R_factor_gt 0.0409
_refine_ls_shift/su_max 0.0008
_refine_ls_structure_factor_coef Fsqd
_refine_ls_weighting_details 'w = 1/[0.0009Fo^2^ + 1.0000\s(Fo^2^)]/(4Fo^2^)'
_refine_ls_weighting_scheme calc
_refine_ls_wR_factor_ref 0.1133
_reflns_number_gt 13332
_reflns_number_total 18296
_reflns_threshold_expression F^2^>2.0\s(F^2^)
_cod_data_source_file om060449msi20060523_080229.cif
_cod_data_source_block '_complex_10'
_cod_original_formula_sum 'C84 H66 B F24 Ge P Ru S2 '
_cod_database_code 4074177

loop_
_symmetry_equiv_pos_site_id
_symmetry_equiv_pos_as_xyz
1 +X,+Y,+Z
2 1/2-X,1/2+Y,1/2-Z
3 -X,-Y,-Z
4 1/2+X,1/2-Y,1/2+Z

loop_
_atom_site_label
_atom_site_type_symbol
_atom_site_fract_x
_atom_site_fract_y
_atom_site_fract_z
_atom_site_U_iso_or_equiv
_atom_site_adp_type
_atom_site_occupancy
_atom_site_symmetry_multiplicity
_atom_site_calc_flag
_atom_site_refinement_flags
Ru(1) Ru 0.452600(10) 0.13300(2) 0.337190(10) 0.02563(5) Uani 1.00 1 d .
Ge(1) Ge 0.531310(10) 0.11561(2) 0.258480(10) 0.02632(6) Uani 1.00 1 d .
S(1) S 0.54292(3) 0.23185(5) 0.31659(2) 0.03185(16) Uani 1.00 1 d .
S(2) S 0.42655(3) 0.11357(5) 0.26230(2) 0.02908(15) Uani 1.00 1 d .
P(1) P 0.38667(3) 0.29120(6) 0.33105(2) 0.03098(16) Uani 1.00 1 d .
F(1) F 0.52332(19) 0.1110(4) 0.5248(2) 0.0943(15) Uani 0.80 1 d P
F(2) F 0.5164(3) 0.2778(6) 0.5111(2) 0.098(2) Uani 0.80 1 d P
F(3) F 0.49658(19) 0.2176(8) 0.57152(12) 0.1058(18) Uani 0.80 1 d P
F(4) F 0.75652(9) 0.39018(17) 0.65361(6) 0.0566(5) Uani 1.00 1 d .
F(5) F 0.73587(11) 0.22842(17) 0.67621(6) 0.0661(6) Uani 1.00 1 d .
F(6) F 0.66366(9) 0.35439(16) 0.67362(6) 0.0517(5) Uani 1.00 1 d .
F(7) F 0.87196(13) 0.58831(16) 0.51616(6) 0.0838(7) Uani 1.00 1 d .
F(8) F 0.86914(12) 0.54592(16) 0.57971(6) 0.0785(7) Uani 1.00 1 d .
F(9) F 0.95941(10) 0.57104(16) 0.55498(8) 0.0732(7) Uani 1.00 1 d .
F(10) F 1.07299(9) 0.23844(17) 0.52792(6) 0.0647(6) Uani 1.00 1 d .
F(11) F 1.02432(10) 0.08882(18) 0.53854(9) 0.0824(8) Uani 1.00 1 d .
F(12) F 1.02492(12) 0.1510(2) 0.47654(8) 0.0890(8) Uani 1.00 1 d .
F(13) F 0.84893(12) 0.1183(2) 0.35836(6) 0.0887(8) Uani 1.00 1 d .
F(14) F 0.75492(13) 0.05642(19) 0.33904(6) 0.0891(8) Uani 1.00 1 d .
F(15) F 0.78645(10) 0.20735(18) 0.31390(6) 0.0615(6) Uani 1.00 1 d .
F(16) F 0.6243(5) 0.4532(5) 0.36422(17) 0.109(2) Uani 0.60 1 d P
F(17) F 0.6008(4) 0.4413(11) 0.4247(3) 0.151(3) Uani 0.60 1 d P
F(18) F 0.6762(3) 0.5340(5) 0.4114(4) 0.149(3) Uani 0.60 1 d P
F(19) F 0.8410(11) -0.0872(14) 0.6306(4) 0.134(6) Uani 0.40 1 d P
F(20) F 0.9088(7) -0.145(2) 0.6009(4) 0.198(7) Uani 0.40 1 d P
F(21) F 0.8303(8) -0.2415(8) 0.6133(4) 0.151(5) Uani 0.40 1 d P
F(22) F 0.7254(7) -0.2026(10) 0.4263(2) 0.112(4) Uani 0.55 1 d P
F(23) F 0.7406(6) -0.3251(7) 0.4682(3) 0.111(3) Uani 0.55 1 d P
F(24) F 0.6549(7) -0.2215(16) 0.4663(5) 0.130(4) Uani 0.55 1 d P
F(25) F 0.5076(7) 0.141(2) 0.5564(11) 0.124(9) Uani 0.20 1 d P
F(26) F 0.5174(11) 0.223(3) 0.5041(5) 0.125(10) Uani 0.20 1 d P
F(27) F 0.5005(5) 0.3126(14) 0.5537(10) 0.102(5) Uani 0.20 1 d P
F(28) F 0.6369(7) 0.4984(7) 0.43554(19) 0.077(2) Uani 0.40 1 d P
F(29) F 0.6736(4) 0.5263(8) 0.3806(4) 0.092(3) Uani 0.40 1 d P
F(30) F 0.5953(3) 0.4226(8) 0.3840(5) 0.114(3) Uani 0.40 1 d P
F(31) F 0.9023(4) -0.2062(4) 0.5924(2) 0.0705(17) Uani 0.60 1 d P
F(32) F 0.8145(3) -0.2294(6) 0.6173(2) 0.0791(19) Uani 0.60 1 d P
F(33) F 0.8622(6) -0.0756(7) 0.6274(2) 0.112(3) Uani 0.60 1 d P
F(34) F 0.7518(9) -0.2231(18) 0.4257(5) 0.137(5) Uani 0.45 1 d P
F(35) F 0.7216(8) -0.3294(10) 0.4750(3) 0.106(4) Uani 0.45 1 d P
F(36) F 0.6643(8) -0.2076(15) 0.4492(5) 0.106(4) Uani 0.45 1 d P
C(1) C 0.57354(12) -0.0220(2) 0.28209(8) 0.0297(6) Uani 1.00 1 d .
C(2) C 0.56345(12) -0.0603(2) 0.32286(8) 0.0325(6) Uani 1.00 1 d .
C(3) C 0.59826(16) -0.1496(2) 0.34045(10) 0.0475(8) Uani 1.00 1 d .
C(4) C 0.64180(18) -0.2044(2) 0.31771(11) 0.0594(10) Uani 1.00 1 d .
C(5) C 0.64862(17) -0.1725(2) 0.27693(10) 0.0528(9) Uani 1.00 1 d .
C(6) C 0.61472(12) -0.0836(2) 0.25838(9) 0.0364(7) Uani 1.00 1 d .
C(7) C 0.51220(12) -0.0163(2) 0.34865(8) 0.0283(6) Uani 1.00 1 d .
C(8) C 0.52707(12) 0.0559(2) 0.38406(8) 0.0324(6) Uani 1.00 1 d .
C(9) C 0.47677(13) 0.0975(2) 0.40634(8) 0.0362(7) Uani 1.00 1 d .
C(10) C 0.41145(13) 0.0679(2) 0.39543(9) 0.0363(7) Uani 1.00 1 d .
C(11) C 0.39808(12) -0.0079(2) 0.36229(8) 0.0320(6) Uani 1.00 1 d .
C(12) C 0.44696(12) -0.0518(2) 0.33963(8) 0.0293(6) Uani 1.00 1 d .
C(13) C 0.59582(13) 0.0864(2) 0.39794(10) 0.0467(8) Uani 1.00 1 d .
C(14) C 0.35881(17) 0.1089(2) 0.42016(10) 0.0499(9) Uani 1.00 1 d .
C(15) C 0.42969(14) -0.1355(2) 0.30555(9) 0.0386(7) Uani 1.00 1 d .
C(16) C 0.62176(12) -0.0643(2) 0.21275(9) 0.0352(7) Uani 1.00 1 d .
C(17) C 0.58026(16) -0.1173(2) 0.18266(10) 0.0468(8) Uani 1.00 1 d .
C(18) C 0.58864(17) -0.1026(2) 0.14016(10) 0.0522(9) Uani 1.00 1 d .
C(19) C 0.63719(16) -0.0375(2) 0.12697(10) 0.0496(9) Uani 1.00 1 d .
C(20) C 0.67898(14) 0.0132(2) 0.15760(10) 0.0445(8) Uani 1.00 1 d .
C(21) C 0.67280(12) 0.0002(2) 0.20024(9) 0.0375(7) Uani 1.00 1 d .
C(22) C 0.5267(2) -0.1924(3) 0.19472(12) 0.0708(12) Uani 1.00 1 d .
C(23) C 0.6431(2) -0.0207(3) 0.08075(10) 0.0686(12) Uani 1.00 1 d .
C(24) C 0.71962(14) 0.0534(2) 0.23259(11) 0.0488(9) Uani 1.00 1 d .
C(25) C 0.56358(12) 0.1876(2) 0.20912(8) 0.0330(6) Uani 1.00 1 d .
C(26) C 0.53115(13) 0.1636(2) 0.16938(9) 0.0429(8) Uani 1.00 1 d .
C(27) C 0.55397(18) 0.2115(3) 0.13366(10) 0.0612(11) Uani 1.00 1 d .
C(28) C 0.6062(2) 0.2811(3) 0.13649(12) 0.0699(12) Uani 1.00 1 d .
C(29) C 0.63637(18) 0.3066(3) 0.17490(11) 0.0575(10) Uani 1.00 1 d .
C(30) C 0.61555(12) 0.2628(2) 0.21189(9) 0.0388(7) Uani 1.00 1 d .
C(31) C 0.47337(14) 0.0921(3) 0.16232(10) 0.0544(9) Uani 1.00 1 d .
C(32) C 0.41114(17) 0.1578(4) 0.15130(12) 0.0806(14) Uani 1.00 1 d .
C(33) C 0.65003(12) 0.3067(2) 0.25182(9) 0.0406(7) Uani 1.00 1 d .
C(34) C 0.62722(18) 0.4240(2) 0.26129(12) 0.0583(10) Uani 1.00 1 d .
C(35) C 0.38101(13) 0.3608(2) 0.38121(9) 0.0378(7) Uani 1.00 1 d .
C(36) C 0.32272(14) 0.3908(2) 0.39649(9) 0.0396(7) Uani 1.00 1 d .
C(37) C 0.32268(19) 0.4421(2) 0.43497(10) 0.0537(9) Uani 1.00 1 d .
C(38) C 0.3804(2) 0.4638(2) 0.45901(11) 0.0648(11) Uani 1.00 1 d .
C(39) C 0.4385(2) 0.4348(2) 0.44421(12) 0.0662(11) Uani 1.00 1 d .
C(40) C 0.43834(17) 0.3824(2) 0.40577(12) 0.0531(9) Uani 1.00 1 d .
C(41) C 0.30361(12) 0.2713(2) 0.30864(8) 0.0327(6) Uani 1.00 1 d .
C(42) C 0.27932(12) 0.1662(2) 0.30040(8) 0.0352(7) Uani 1.00 1 d .
C(43) C 0.21566(13) 0.1514(2) 0.28404(9) 0.0426(8) Uani 1.00 1 d .
C(44) C 0.17636(16) 0.2418(2) 0.27587(10) 0.0475(8) Uani 1.00 1 d .
C(45) C 0.19989(14) 0.3473(2) 0.28359(10) 0.0480(8) Uani 1.00 1 d .
C(46) C 0.26363(14) 0.3622(2) 0.29947(9) 0.0415(7) Uani 1.00 1 d .
C(47) C 0.41360(14) 0.3999(2) 0.29590(11) 0.0465(8) Uani 1.00 1 d .
C(48) C 0.39796(18) 0.3882(2) 0.25281(12) 0.0574(10) Uani 1.00 1 d .
C(49) C 0.4216(2) 0.4612(3) 0.22416(16) 0.0853(15) Uani 1.00 1 d .
C(50) C 0.4599(2) 0.5449(4) 0.2388(2) 0.0949(18) Uani 1.00 1 d .
C(51) C 0.47605(19) 0.5623(2) 0.2815(2) 0.0817(14) Uani 1.00 1 d .
C(52) C 0.45275(17) 0.4869(2) 0.31049(14) 0.0637(11) Uani 1.00 1 d .
C(53) C 0.71757(12) 0.2147(2) 0.54038(8) 0.0333(6) Uani 1.00 1 d .
C(54) C 0.65148(13) 0.2011(2) 0.52962(9) 0.0377(7) Uani 1.00 1 d .
C(55) C 0.60500(12) 0.2269(2) 0.55660(9) 0.0393(7) Uani 1.00 1 d .
C(56) C 0.62326(12) 0.2657(2) 0.59685(9) 0.0369(7) Uani 1.00 1 d .
C(57) C 0.68842(12) 0.2763(2) 0.60921(8) 0.0318(6) Uani 1.00 1 d .
C(58) C 0.73463(12) 0.2517(2) 0.58179(8) 0.0325(6) Uani 1.00 1 d .
C(59) C 0.53493(16) 0.2131(3) 0.54191(11) 0.0566(10) Uani 1.00 1 d .
C(60) C 0.71061(13) 0.3125(2) 0.65269(9) 0.0395(7) Uani 1.00 1 d .
C(61) C 0.84093(12) 0.2391(2) 0.51899(8) 0.0318(6) Uani 1.00 1 d .
C(62) C 0.84430(12) 0.3514(2) 0.52885(8) 0.0315(6) Uani 1.00 1 d .
C(63) C 0.90292(13) 0.4077(2) 0.53516(8) 0.0337(6) Uani 1.00 1 d .
C(64) C 0.96055(12) 0.3545(2) 0.53078(8) 0.0349(7) Uani 1.00 1 d .
C(65) C 0.95867(13) 0.2433(2) 0.52046(8) 0.0353(7) Uani 1.00 1 d .
C(66) C 0.90001(12) 0.1873(2) 0.51470(8) 0.0349(7) Uani 1.00 1 d .
C(67) C 0.90140(14) 0.5270(2) 0.54653(9) 0.0407(7) Uani 1.00 1 d .
C(68) C 1.01986(14) 0.1811(2) 0.51581(11) 0.0503(9) Uani 1.00 1 d .
C(69) C 0.74832(12) 0.2181(2) 0.45990(8) 0.0341(6) Uani 1.00 1 d .
C(70) C 0.77479(13) 0.1703(2) 0.42552(8) 0.0366(7) Uani 1.00 1 d .
C(71) C 0.76061(13) 0.2088(2) 0.38458(8) 0.0381(7) Uani 1.00 1 d .
C(72) C 0.71954(13) 0.2980(2) 0.37625(9) 0.0393(7) Uani 1.00 1 d .
C(73) C 0.69346(12) 0.3477(2) 0.40966(9) 0.0360(7) Uani 1.00 1 d .
C(74) C 0.70776(12) 0.3088(2) 0.45033(8) 0.0352(7) Uani 1.00 1 d .
C(75) C 0.78757(17) 0.1487(2) 0.34919(10) 0.0511(9) Uani 1.00 1 d .
C(76) C 0.64940(14) 0.4450(2) 0.40226(9) 0.0442(8) Uani 1.00 1 d .
C(77) C 0.77725(12) 0.0451(2) 0.51371(8) 0.0353(7) Uani 1.00 1 d .
C(78) C 0.80990(13) 0.0023(2) 0.55070(9) 0.0373(7) Uani 1.00 1 d .
C(79) C 0.81383(13) -0.1095(2) 0.55925(9) 0.0399(7) Uani 1.00 1 d .
C(80) C 0.78531(14) -0.1856(2) 0.53058(10) 0.0448(8) Uani 1.00 1 d .
C(81) C 0.75260(14) -0.1463(2) 0.49427(10) 0.0425(8) Uani 1.00 1 d .
C(82) C 0.74838(13) -0.0336(2) 0.48597(9) 0.0393(7) Uani 1.00 1 d .
C(83) C 0.84842(19) -0.1505(2) 0.59963(11) 0.0546(10) Uani 1.00 1 d .
C(84) C 0.7211(2) -0.2251(3) 0.46278(12) 0.0646(13) Uani 1.00 1 d .
B(1) B 0.77071(14) 0.1789(2) 0.50804(9) 0.0336(7) Uani 1.00 1 d .
H(1) H 0.5919 -0.1733 0.3688 0.058 Uiso 1.00 1 c R
H(2) H 0.6673 -0.2649 0.3303 0.072 Uiso 1.00 1 c R
H(3) H 0.6780 -0.2132 0.2607 0.065 Uiso 1.00 1 c R
H(4) H 0.4872 0.1475 0.4297 0.044 Uiso 1.00 1 c R
H(5) H 0.3537 -0.0307 0.3550 0.039 Uiso 1.00 1 c R
H(6) H 0.6138 0.0330 0.4184 0.056 Uiso 1.00 1 c R
H(7) H 0.5970 0.1594 0.4106 0.056 Uiso 1.00 1 c R
H(8) H 0.6210 0.0866 0.3738 0.056 Uiso 1.00 1 c R
H(9) H 0.3524 0.0571 0.4426 0.062 Uiso 1.00 1 c R
H(10) H 0.3191 0.1157 0.4018 0.062 Uiso 1.00 1 c R
H(11) H 0.3707 0.1805 0.4322 0.062 Uiso 1.00 1 c R
H(12) H 0.4435 -0.2067 0.3151 0.046 Uiso 1.00 1 c R
H(13) H 0.3842 -0.1359 0.2988 0.046 Uiso 1.00 1 c R
H(14) H 0.4506 -0.1168 0.2812 0.046 Uiso 1.00 1 c R
H(15) H 0.5593 -0.1393 0.1192 0.063 Uiso 1.00 1 c R
H(16) H 0.7136 0.0592 0.1489 0.054 Uiso 1.00 1 c R
H(17) H 0.5428 -0.2675 0.1979 0.086 Uiso 1.00 1 c R
H(18) H 0.4910 -0.1904 0.1729 0.086 Uiso 1.00 1 c R
H(19) H 0.5119 -0.1675 0.2211 0.086 Uiso 1.00 1 c R
H(20) H 0.6707 -0.0775 0.0706 0.084 Uiso 1.00 1 c R
H(21) H 0.6006 -0.0250 0.0655 0.084 Uiso 1.00 1 c R
H(22) H 0.6618 0.0514 0.0763 0.084 Uiso 1.00 1 c R
H(23) H 0.7425 0.1121 0.2195 0.059 Uiso 1.00 1 c R
H(24) H 0.6963 0.0839 0.2549 0.059 Uiso 1.00 1 c R
H(25) H 0.7504 -0.0013 0.2443 0.059 Uiso 1.00 1 c R
H(26) H 0.5323 0.1948 0.1062 0.074 Uiso 1.00 1 c R
H(27) H 0.6214 0.3123 0.1112 0.085 Uiso 1.00 1 c R
H(28) H 0.6732 0.3561 0.1767 0.070 Uiso 1.00 1 c R
H(29) H 0.4796 0.0419 0.1393 0.065 Uiso 1.00 1 c R
H(30) H 0.4688 0.0499 0.1877 0.065 Uiso 1.00 1 c R
H(31) H 0.3920 0.1771 0.1769 0.096 Uiso 1.00 1 c R
H(32) H 0.3809 0.1132 0.1336 0.097 Uiso 1.00 1 c R
H(33) H 0.4210 0.2247 0.1364 0.097 Uiso 1.00 1 c R
H(34) H 0.6416 0.2584 0.2749 0.049 Uiso 1.00 1 c R
H(35) H 0.6961 0.3083 0.2489 0.049 Uiso 1.00 1 c R
H(36) H 0.6540 0.4775 0.2484 0.072 Uiso 1.00 1 c R
H(37) H 0.6307 0.4356 0.2915 0.072 Uiso 1.00 1 c R
H(38) H 0.5826 0.4330 0.2500 0.072 Uiso 1.00 1 c R
H(39) H 0.2822 0.3756 0.3800 0.048 Uiso 1.00 1 c R
H(40) H 0.2820 0.4632 0.4454 0.065 Uiso 1.00 1 c R
H(41) H 0.3800 0.4993 0.4862 0.077 Uiso 1.00 1 c R
H(42) H 0.4790 0.4512 0.4606 0.077 Uiso 1.00 1 c R
H(43) H 0.4791 0.3602 0.3957 0.063 Uiso 1.00 1 c R
H(44) H 0.3070 0.1024 0.3061 0.042 Uiso 1.00 1 c R
H(45) H 0.1989 0.0776 0.2784 0.051 Uiso 1.00 1 c R
H(46) H 0.1318 0.2314 0.2646 0.057 Uiso 1.00 1 c R
H(47) H 0.1719 0.4108 0.2779 0.057 Uiso 1.00 1 c R
H(48) H 0.2805 0.4363 0.3042 0.049 Uiso 1.00 1 c R
H(49) H 0.3699 0.3281 0.2425 0.071 Uiso 1.00 1 c R
H(50) H 0.4107 0.4517 0.1942 0.106 Uiso 1.00 1 c R
H(51) H 0.4770 0.5949 0.2188 0.118 Uiso 1.00 1 c R
H(52) H 0.5027 0.6247 0.2913 0.101 Uiso 1.00 1 c R
H(53) H 0.4641 0.4962 0.3404 0.078 Uiso 1.00 1 c R
H(54) H 0.6373 0.1720 0.5020 0.045 Uiso 1.00 1 c R
H(55) H 0.5911 0.2850 0.6158 0.045 Uiso 1.00 1 c R
H(56) H 0.7800 0.2604 0.5914 0.039 Uiso 1.00 1 c R
H(57) H 0.8045 0.3917 0.5314 0.038 Uiso 1.00 1 c R
H(58) H 1.0013 0.3938 0.5348 0.042 Uiso 1.00 1 c R
H(59) H 0.9002 0.1094 0.5074 0.042 Uiso 1.00 1 c R
H(60) H 0.8040 0.1081 0.4303 0.044 Uiso 1.00 1 c R
H(61) H 0.7095 0.3247 0.3477 0.047 Uiso 1.00 1 c R
H(62) H 0.6888 0.3460 0.4732 0.042 Uiso 1.00 1 c R
H(63) H 0.8305 0.0535 0.5711 0.045 Uiso 1.00 1 c R
H(64) H 0.7884 -0.2643 0.5361 0.055 Uiso 1.00 1 c R
H(65) H 0.7246 -0.0087 0.4601 0.047 Uiso 1.00 1 c R
H(66) H 0.5187(16) 0.315(3) 0.2994(10) 0.067(10) Uiso 1.00 1 d .

loop_
_atom_site_aniso_label
_atom_site_aniso_U_11
_atom_site_aniso_U_22
_atom_site_aniso_U_33
_atom_site_aniso_U_12
_atom_site_aniso_U_13
_atom_site_aniso_U_23
Ru(1) 0.02461(10) 0.02482(10) 0.02854(11) -0.00381(8) 0.00825(8) -0.00345(8)
Ge(1) 0.02291(12) 0.03002(13) 0.02656(13) -0.00091(10) 0.00515(10) -0.00153(10)
S(1) 0.0310(3) 0.0314(3) 0.0345(3) -0.0101(2) 0.0098(2) -0.0059(2)
S(2) 0.0225(2) 0.0339(3) 0.0311(3) -0.0015(2) 0.0040(2) -0.0005(2)
P(1) 0.0286(3) 0.0267(3) 0.0389(3) -0.0022(2) 0.0104(2) -0.0039(2)
F(1) 0.055(2) 0.103(3) 0.122(3) -0.032(2) -0.013(2) -0.009(3)
F(2) 0.058(2) 0.117(3) 0.112(6) -0.017(2) -0.031(3) 0.068(4)
F(3) 0.0325(16) 0.223(7) 0.064(2) -0.010(3) 0.0149(14) -0.010(3)
F(4) 0.0455(10) 0.0741(13) 0.0517(11) -0.0187(9) 0.0133(8) -0.0220(9)
F(5) 0.0966(16) 0.0668(13) 0.0328(9) 0.0245(11) -0.0049(9) -0.0012(9)
F(6) 0.0467(10) 0.0632(11) 0.0480(10) -0.0020(8) 0.0190(8) -0.0184(8)
F(7) 0.132(2) 0.0368(10) 0.0739(15) 0.0044(12) -0.0351(14) 0.0090(10)
F(8) 0.1207(19) 0.0387(10) 0.0849(15) -0.0058(11) 0.0563(14) -0.0147(10)
F(9) 0.0538(12) 0.0465(11) 0.1176(19) -0.0120(9) -0.0018(12) -0.0260(11)
F(10) 0.0364(10) 0.0593(12) 0.1003(16) -0.0057(8) 0.0161(10) -0.0117(11)
F(11) 0.0553(12) 0.0504(12) 0.145(2) 0.0131(10) 0.0306(13) 0.0261(13)
F(12) 0.0677(14) 0.126(2) 0.0763(15) 0.0211(14) 0.0250(12) -0.0388(15)
F(13) 0.0804(16) 0.137(2) 0.0506(12) 0.0462(15) 0.0164(11) -0.0123(13)
F(14) 0.146(2) 0.0659(14) 0.0622(13) -0.0344(15) 0.0442(14) -0.0302(11)
F(15) 0.0799(14) 0.0729(13) 0.0345(9) 0.0003(11) 0.0211(9) 0.0016(9)
F(16) 0.191(8) 0.076(4) 0.050(2) 0.063(5) -0.046(3) -0.011(2)
F(17) 0.082(4) 0.230(10) 0.151(7) 0.092(5) 0.068(4) 0.122(6)
F(18) 0.078(4) 0.058(3) 0.293(11) 0.009(3) -0.073(7) -0.089(6)
F(19) 0.264(19) 0.116(12) 0.027(4) 0.060(10) 0.040(8) 0.010(5)
F(20) 0.059(5) 0.48(2) 0.058(7) 0.030(15) 0.002(4) 0.080(14)
F(21) 0.30(2) 0.026(3) 0.113(9) 0.011(6) -0.060(10) 0.002(4)
F(22) 0.203(15) 0.090(5) 0.041(4) -0.052(7) -0.001(5) -0.023(3)
F(23) 0.124(6) 0.043(4) 0.157(9) 0.023(4) -0.045(6) -0.047(5)
F(24) 0.065(4) 0.161(9) 0.162(13) -0.043(4) -0.001(6) -0.095(9)
F(25) 0.034(9) 0.144(19) 0.19(2) -0.045(11) -0.034(12) 0.15(2)
F(26) 0.035(7) 0.32(4) 0.021(6) -0.016(19) -0.004(5) -0.013(17)
F(27) 0.029(5) 0.078(9) 0.19(2) 0.019(6) -0.025(8) -0.044(11)
F(28) 0.133(9) 0.064(4) 0.031(2) 0.051(5) -0.002(4) -0.017(2)
F(29) 0.073(5) 0.075(6) 0.136(7) 0.028(4) 0.058(6) 0.073(6)
F(30) 0.030(3) 0.069(5) 0.229(14) 0.009(3) -0.055(5) -0.082(8)
F(31) 0.067(3) 0.086(2) 0.059(3) 0.030(2) 0.006(2) 0.017(2)
F(32) 0.066(2) 0.120(6) 0.054(3) -0.022(2) 0.020(2) 0.045(3)
F(33) 0.215(10) 0.039(2) 0.066(5) -0.010(4) -0.074(6) -0.003(3)
F(34) 0.156(11) 0.171(14) 0.097(8) -0.071(9) 0.076(8) -0.091(8)
F(35) 0.198(15) 0.065(6) 0.048(3) -0.067(7) -0.028(5) 0.007(3)
F(36) 0.083(9) 0.103(7) 0.123(12) 0.012(6) -0.033(8) -0.060(7)
C(1) 0.0263(12) 0.0323(12) 0.0309(13) 0.0017(10) 0.0045(10) -0.0014(10)
C(2) 0.0303(13) 0.0355(13) 0.0321(13) 0.0014(11) 0.0062(10) -0.0005(11)
C(3) 0.0517(18) 0.0549(18) 0.0379(16) 0.0196(15) 0.0150(13) 0.0130(14)
C(4) 0.068(2) 0.063(2) 0.0499(19) 0.0362(18) 0.0208(17) 0.0163(16)
C(5) 0.060(2) 0.0546(19) 0.0478(18) 0.0277(16) 0.0242(15) 0.0083(15)
C(6) 0.0339(14) 0.0400(14) 0.0364(14) 0.0043(12) 0.0088(11) 0.0001(11)
C(7) 0.0305(12) 0.0264(11) 0.0285(12) 0.0008(10) 0.0059(10) 0.0006(10)
C(8) 0.0351(13) 0.0364(13) 0.0257(12) -0.0049(11) 0.0036(10) -0.0001(10)
C(9) 0.0444(15) 0.0365(14) 0.0285(13) -0.0032(12) 0.0074(11) -0.0045(11)
C(10) 0.0409(15) 0.0340(13) 0.0360(14) -0.0008(11) 0.0147(12) 0.0038(11)
C(11) 0.0289(13) 0.0296(12) 0.0384(14) -0.0058(10) 0.0084(11) 0.0051(11)
C(12) 0.0353(13) 0.0227(11) 0.0300(12) -0.0032(10) 0.0043(10) 0.0016(9)
C(13) 0.0396(16) 0.0557(18) 0.0438(17) -0.0112(14) -0.0019(13) -0.0029(14)
C(14) 0.060(2) 0.0444(17) 0.0494(18) 0.0047(15) 0.0280(16) 0.0004(14)
C(15) 0.0481(16) 0.0286(13) 0.0381(14) -0.0097(12) -0.0009(12) -0.0042(11)
C(16) 0.0375(14) 0.0361(14) 0.0335(14) 0.0077(11) 0.0117(11) -0.0032(11)
C(17) 0.0497(18) 0.0493(17) 0.0429(16) -0.0037(14) 0.0130(14) -0.0071(14)
C(18) 0.058(2) 0.063(2) 0.0356(16) -0.0007(16) 0.0051(14) -0.0158(15)
C(19) 0.0533(19) 0.063(2) 0.0352(15) 0.0167(16) 0.0167(14) -0.0009(14)
C(20) 0.0373(15) 0.0526(18) 0.0459(17) 0.0097(13) 0.0169(13) 0.0045(14)
C(21) 0.0307(13) 0.0408(15) 0.0422(15) 0.0092(11) 0.0104(11) -0.0036(12)
C(22) 0.079(2) 0.070(2) 0.064(2) -0.035(2) 0.013(2) -0.0108(19)
C(23) 0.070(2) 0.099(3) 0.0396(18) 0.027(2) 0.0196(17) 0.0066(19)
C(24) 0.0354(15) 0.0501(18) 0.061(2) 0.0037(14) 0.0035(14) -0.0012(15)
C(25) 0.0286(13) 0.0411(14) 0.0299(13) 0.0048(11) 0.0066(10) 0.0039(11)
C(26) 0.0338(14) 0.0621(19) 0.0326(14) 0.0089(14) 0.0024(11) 0.0019(13)
C(27) 0.058(2) 0.095(2) 0.0303(16) 0.005(2) 0.0034(14) 0.0098(17)
C(28) 0.071(2) 0.096(3) 0.046(2) -0.002(2) 0.0176(18) 0.023(2)
C(29) 0.056(2) 0.066(2) 0.052(2) -0.0066(17) 0.0180(16) 0.0195(17)
C(30) 0.0326(14) 0.0426(15) 0.0430(15) 0.0034(12) 0.0133(12) 0.0093(12)
C(31) 0.0379(16) 0.087(2) 0.0376(17) -0.0017(16) 0.0012(13) -0.0211(16)
C(32) 0.0405(19) 0.145(4) 0.055(2) 0.012(2) -0.0010(16) -0.022(2)
C(33) 0.0307(14) 0.0437(16) 0.0489(17) -0.0066(12) 0.0126(12) 0.0055(13)
C(34) 0.058(2) 0.0425(17) 0.078(2) -0.0083(16) 0.0275(19) 0.0007(17)
C(35) 0.0362(14) 0.0317(13) 0.0454(16) -0.0004(11) 0.0026(12) -0.0103(12)
C(36) 0.0439(16) 0.0368(14) 0.0392(15) 0.0049(12) 0.0090(12) -0.0042(12)
C(37) 0.071(2) 0.0483(18) 0.0436(18) 0.0167(17) 0.0168(16) -0.0055(14)
C(38) 0.101(3) 0.052(2) 0.0398(18) 0.013(2) -0.0050(19) -0.0159(15)
C(39) 0.072(2) 0.052(2) 0.069(2) 0.0088(18) -0.024(2) -0.0267(18)
C(40) 0.0456(18) 0.0445(17) 0.067(2) 0.0052(14) -0.0056(16) -0.0210(16)
C(41) 0.0342(13) 0.0357(13) 0.0291(13) 0.0003(11) 0.0077(10) -0.0028(10)
C(42) 0.0343(14) 0.0389(14) 0.0331(13) -0.0029(11) 0.0064(11) -0.0001(11)
C(43) 0.0389(15) 0.0504(17) 0.0379(15) -0.0087(13) 0.0012(12) 0.0011(13)
C(44) 0.0403(16) 0.064(2) 0.0370(16) -0.0032(15) -0.0025(13) 0.0032(14)
C(45) 0.0437(17) 0.0575(19) 0.0411(16) 0.0115(15) -0.0056(13) 0.0003(14)
C(46) 0.0454(16) 0.0411(15) 0.0373(15) 0.0034(13) -0.0010(12) -0.0014(12)
C(47) 0.0391(16) 0.0293(14) 0.075(2) 0.0078(12) 0.0255(15) 0.0068(14)
C(48) 0.062(2) 0.0520(19) 0.063(2) 0.0212(16) 0.0302(18) 0.0244(16)
C(49) 0.086(3) 0.074(2) 0.104(3) 0.034(2) 0.049(2) 0.053(2)
C(50) 0.085(3) 0.059(2) 0.150(5) 0.025(2) 0.064(3) 0.046(3)
C(51) 0.051(2) 0.0329(18) 0.169(4) 0.0043(16) 0.052(2) 0.007(2)
C(52) 0.0477(19) 0.0294(15) 0.119(3) 0.0019(14) 0.036(2) -0.0001(18)
C(53) 0.0345(14) 0.0343(13) 0.0317(13) -0.0066(11) 0.0066(11) -0.0010(11)
C(54) 0.0411(15) 0.0437(15) 0.0284(13) -0.0100(12) 0.0045(11) 0.0019(11)
C(55) 0.0321(14) 0.0491(16) 0.0371(15) -0.0070(12) 0.0046(11) 0.0095(12)
C(56) 0.0338(14) 0.0437(15) 0.0346(14) -0.0002(12) 0.0109(11) 0.0090(12)
C(57) 0.0363(14) 0.0299(12) 0.0301(13) -0.0022(11) 0.0066(11) 0.0021(10)
C(58) 0.0331(13) 0.0335(13) 0.0311(13) -0.0031(11) 0.0046(10) 0.0021(10)
C(59) 0.0354(16) 0.084(2) 0.0498(19) -0.0127(17) 0.0028(14) 0.0167(19)
C(60) 0.0403(15) 0.0435(15) 0.0362(15) -0.0006(13) 0.0116(12) -0.0043(12)
C(61) 0.0348(14) 0.0369(13) 0.0244(12) -0.0055(11) 0.0058(10) -0.0006(10)
C(62) 0.0337(13) 0.0365(13) 0.0246(12) -0.0021(11) 0.0040(10) 0.0014(10)
C(63) 0.0423(15) 0.0316(13) 0.0273(13) -0.0055(11) 0.0036(11) 0.0020(10)
C(64) 0.0346(14) 0.0373(14) 0.0334(13) -0.0078(11) 0.0061(11) 0.0021(11)
C(65) 0.0384(14) 0.0378(14) 0.0311(13) -0.0030(11) 0.0101(11) -0.0007(11)
C(66) 0.0397(14) 0.0340(14) 0.0320(13) -0.0025(11) 0.0098(11) -0.0042(11)
C(67) 0.0482(17) 0.0336(14) 0.0400(15) -0.0029(12) 0.0031(13) 0.0018(12)
C(68) 0.0414(17) 0.0469(18) 0.065(2) -0.0043(14) 0.0198(15) -0.0055(16)
C(69) 0.0320(13) 0.0394(14) 0.0311(13) -0.0106(11) 0.0041(10) -0.0036(11)
C(70) 0.0381(14) 0.0401(14) 0.0321(14) -0.0063(12) 0.0059(11) -0.0050(11)
C(71) 0.0414(15) 0.0436(15) 0.0298(13) -0.0118(13) 0.0066(11) -0.0065(11)
C(72) 0.0391(15) 0.0476(16) 0.0310(14) -0.0135(13) 0.0027(11) -0.0011(12)
C(73) 0.0328(13) 0.0402(15) 0.0350(14) -0.0097(11) 0.0031(11) -0.0029(11)
C(74) 0.0321(13) 0.0448(15) 0.0291(13) -0.0078(11) 0.0048(10) -0.0048(11)
C(75) 0.060(2) 0.060(2) 0.0350(16) -0.0042(17) 0.0104(14) -0.0059(14)
C(76) 0.0398(16) 0.0552(19) 0.0373(16) -0.0043(14) 0.0017(13) -0.0047(14)
C(77) 0.0345(14) 0.0416(15) 0.0312(13) -0.0058(11) 0.0096(11) -0.0050(11)
C(78) 0.0392(15) 0.0421(15) 0.0316(14) -0.0059(12) 0.0092(11) -0.0047(11)
C(79) 0.0392(15) 0.0454(16) 0.0362(15) -0.0003(13) 0.0100(12) -0.0020(12)
C(80) 0.0525(18) 0.0378(15) 0.0458(17) -0.0008(13) 0.0130(14) -0.0029(13)
C(81) 0.0428(16) 0.0405(15) 0.0451(16) -0.0057(13) 0.0082(13) -0.0106(13)
C(82) 0.0397(15) 0.0418(15) 0.0367(15) -0.0062(12) 0.0043(12) -0.0038(12)
C(83) 0.066(2) 0.053(2) 0.0446(18) 0.0010(17) 0.0082(17) 0.0032(15)
C(84) 0.083(3) 0.049(2) 0.060(2) -0.008(2) -0.003(2) -0.0090(18)
B(1) 0.0349(15) 0.0386(16) 0.0280(14) -0.0073(13) 0.0064(12) -0.0042(12)

loop_
_atom_type_symbol
_atom_type_description
_atom_type_scat_dispersion_real
_atom_type_scat_dispersion_imag
_atom_type_scat_source
C C 0.003 0.002
;
International Tables for Crystallography
(1992, Vol. C, Tables 4.2.6.8 and 6.1.1.4)
;
H H 0.000 0.000
;
International Tables for Crystallography
(1992, Vol. C, Table 6.1.1.4)
;
Ge Ge 0.155 1.800
;
International Tables for Crystallography
(1992, Vol. C, Tables 4.2.6.8 and 6.1.1.4)
;
S S 0.125 0.123
;
International Tables for Crystallography
(1992, Vol. C, Tables 4.2.6.8 and 6.1.1.4)
;
Ru Ru -1.259 0.836
;
International Tables for Crystallography
(1992, Vol. C, Tables 4.2.6.8 and 6.1.1.4)
;
P P 0.102 0.094
;
International Tables for Crystallography
(1992, Vol. C, Tables 4.2.6.8 and 6.1.1.4)
;
F F 0.017 0.010
;
International Tables for Crystallography
(1992, Vol. C, Tables 4.2.6.8 and 6.1.1.4)
;
B B 0.001 0.001
;
International Tables for Crystallography
(1992, Vol. C, Tables 4.2.6.8 and 6.1.1.4)
;

loop_
_geom_angle_atom_site_label_1
_geom_angle_atom_site_label_2
_geom_angle_atom_site_label_3
_geom_angle
S(1) Ru(1) S(2) 83.44(2)
S(1) Ru(1) P(1) 92.04(2)
S(1) Ru(1) C(7) 90.75(6)
S(1) Ru(1) C(8) 83.14(7)
S(1) Ru(1) C(9) 104.86(7)
S(1) Ru(1) C(10) 140.72(7)
S(1) Ru(1) C(11) 157.66(7)
S(1) Ru(1) C(12) 123.98(6)
S(2) Ru(1) P(1) 85.46(2)
S(2) Ru(1) C(7) 98.99(6)
S(2) Ru(1) C(8) 134.04(7)
S(2) Ru(1) C(9) 163.45(7)
S(2) Ru(1) C(10) 135.56(7)
S(2) Ru(1) C(11) 101.87(6)
S(2) Ru(1) C(12) 85.96(6)
P(1) Ru(1) C(7) 175.00(7)
P(1) Ru(1) C(8) 138.73(7)
P(1) Ru(1) C(9) 108.16(7)
P(1) Ru(1) C(10) 95.24(7)
P(1) Ru(1) C(11) 109.91(7)
P(1) Ru(1) C(12) 141.58(6)
C(7) Ru(1) C(8) 37.68(9)
C(7) Ru(1) C(9) 67.08(9)
C(7) Ru(1) C(10) 80.00(9)
C(7) Ru(1) C(11) 67.05(9)
C(7) Ru(1) C(12) 37.41(8)
C(8) Ru(1) C(9) 36.41(10)
C(8) Ru(1) C(10) 66.27(10)
C(8) Ru(1) C(11) 77.62(9)
C(8) Ru(1) C(12) 66.33(9)
C(9) Ru(1) C(10) 36.53(10)
C(9) Ru(1) C(11) 65.13(9)
C(9) Ru(1) C(12) 77.53(9)
C(10) Ru(1) C(11) 36.52(9)
C(10) Ru(1) C(12) 66.31(9)
C(11) Ru(1) C(12) 36.55(9)
S(1) Ge(1) S(2) 89.62(2)
S(1) Ge(1) C(1) 101.18(7)
S(1) Ge(1) C(25) 110.64(8)
S(2) Ge(1) C(1) 111.95(7)
S(2) Ge(1) C(25) 117.50(7)
C(1) Ge(1) C(25) 120.03(10)
Ru(1) S(1) Ge(1) 83.61(2)
Ru(1) S(2) Ge(1) 85.43(2)
Ru(1) P(1) C(35) 112.77(9)
Ru(1) P(1) C(41) 116.65(9)
Ru(1) P(1) C(47) 115.06(10)
C(35) P(1) C(41) 105.72(12)
C(35) P(1) C(47) 104.59(13)
C(41) P(1) C(47) 100.60(12)
F(25) F(1) F(26) 94.9(18)
F(25) F(1) C(59) 54.4(14)
F(26) F(1) C(59) 50.6(9)
F(26) F(2) F(27) 125(2)
F(26) F(2) C(59) 69.6(19)
F(27) F(2) C(59) 63.3(7)
F(25) F(3) F(27) 123(2)
F(25) F(3) C(59) 57.9(16)
F(27) F(3) C(59) 69.3(11)
F(29) F(16) F(30) 117.6(10)
F(29) F(16) C(76) 58.7(6)
F(30) F(16) C(76) 65.3(8)
F(28) F(17) F(30) 115.6(10)
F(28) F(17) C(76) 65.9(7)
F(30) F(17) C(76) 57.2(5)
F(28) F(18) F(29) 127.2(10)
F(28) F(18) C(76) 62.6(5)
F(29) F(18) C(76) 72.5(9)
F(33) F(19) C(83) 80(2)
F(31) F(20) F(33) 125.7(17)
F(31) F(20) C(83) 78.6(14)
F(33) F(20) C(83) 52.2(7)
F(32) F(21) C(83) 94.2(19)
F(34) F(22) F(36) 143(2)
F(34) F(22) C(84) 95(2)
F(36) F(22) C(84) 52.3(8)
F(35) F(23) C(84) 84(2)
F(36) F(24) C(84) 63(2)
F(1) F(25) F(3) 139(3)
F(1) F(25) C(59) 72.3(18)
F(3) F(25) C(59) 70.2(18)
F(1) F(26) F(2) 136(2)
F(1) F(26) C(59) 58.6(14)
F(2) F(26) C(59) 78.3(18)
F(2) F(27) F(3) 100.3(13)
F(2) F(27) C(59) 51.7(9)
F(3) F(27) C(59) 55.4(7)
F(17) F(28) F(18) 120.6(9)
F(17) F(28) C(76) 65.9(7)
F(18) F(28) C(76) 58.1(6)
F(16) F(29) F(18) 113.5(10)
F(16) F(29) C(76) 55.5(4)
F(18) F(29) C(76) 62.5(7)
F(16) F(30) F(17) 124.6(11)
F(16) F(30) C(76) 69.0(6)
F(17) F(30) C(76) 60.4(7)
F(20) F(31) C(83) 65.8(12)
F(21) F(32) C(83) 68.8(19)
F(19) F(33) F(20) 125(2)
F(19) F(33) C(83) 78(2)
F(20) F(33) C(83) 50.5(7)
F(22) F(34) C(84) 59.5(18)
F(23) F(35) C(84) 75.1(18)
F(22) F(36) F(24) 141(2)
F(22) F(36) C(84) 50.6(8)
F(24) F(36) C(84) 91(2)
Ge(1) C(1) C(2) 121.54(19)
Ge(1) C(1) C(6) 120.44(19)
C(2) C(1) C(6) 118.0(2)
C(1) C(2) C(3) 120.7(2)
C(1) C(2) C(7) 124.1(2)
C(3) C(2) C(7) 115.0(2)
C(2) C(3) C(4) 120.2(2)
C(3) C(4) C(5) 119.4(3)
C(4) C(5) C(6) 121.9(3)
C(1) C(6) C(5) 119.4(2)
C(1) C(6) C(16) 124.0(2)
C(5) C(6) C(16) 116.4(2)
Ru(1) C(7) C(2) 128.01(17)
Ru(1) C(7) C(8) 73.10(14)
Ru(1) C(7) C(12) 72.81(13)
C(2) C(7) C(8) 122.3(2)
C(2) C(7) C(12) 119.4(2)
C(8) C(7) C(12) 118.2(2)
Ru(1) C(8) C(7) 69.22(13)
Ru(1) C(8) C(9) 72.03(14)
Ru(1) C(8) C(13) 132.1(2)
C(7) C(8) C(9) 119.8(2)
C(7) C(8) C(13) 120.7(2)
C(9) C(8) C(13) 119.5(2)
Ru(1) C(9) C(8) 71.57(14)
Ru(1) C(9) C(10) 71.68(15)
C(8) C(9) C(10) 121.6(2)
Ru(1) C(10) C(9) 71.79(16)
Ru(1) C(10) C(11) 70.87(16)
Ru(1) C(10) C(14) 132.1(2)
C(9) C(10) C(11) 117.9(2)
C(9) C(10) C(14) 121.2(2)
C(11) C(10) C(14) 120.7(2)
Ru(1) C(11) C(10) 72.60(16)
Ru(1) C(11) C(12) 71.96(14)
C(10) C(11) C(12) 122.1(2)
Ru(1) C(12) C(7) 69.78(13)
Ru(1) C(12) C(11) 71.48(14)
Ru(1) C(12) C(15) 131.00(17)
C(7) C(12) C(11) 120.0(2)
C(7) C(12) C(15) 120.5(2)
C(11) C(12) C(15) 119.4(2)
C(6) C(16) C(17) 119.5(2)
C(6) C(16) C(21) 120.5(2)
C(17) C(16) C(21) 119.8(2)
C(16) C(17) C(18) 119.3(3)
C(16) C(17) C(22) 121.7(2)
C(18) C(17) C(22) 119.0(2)
C(17) C(18) C(19) 122.1(3)
C(18) C(19) C(20) 117.8(2)
C(18) C(19) C(23) 120.4(3)
C(20) C(19) C(23) 121.9(3)
C(19) C(20) C(21) 122.2(2)
C(16) C(21) C(20) 118.8(2)
C(16) C(21) C(24) 120.2(2)
C(20) C(21) C(24) 121.0(2)
Ge(1) C(25) C(26) 117.3(2)
Ge(1) C(25) C(30) 123.39(19)
C(26) C(25) C(30) 119.3(2)
C(25) C(26) C(27) 118.5(2)
C(25) C(26) C(31) 124.8(2)
C(27) C(26) C(31) 116.6(2)
C(26) C(27) C(28) 121.7(3)
C(27) C(28) C(29) 119.7(3)
C(28) C(29) C(30) 121.5(3)
C(25) C(30) C(29) 119.1(2)
C(25) C(30) C(33) 125.8(2)
C(29) C(30) C(33) 115.0(2)
C(26) C(31) C(32) 112.8(3)
C(30) C(33) C(34) 111.3(2)
P(1) C(35) C(36) 123.8(2)
P(1) C(35) C(40) 117.5(2)
C(36) C(35) C(40) 118.7(2)
C(35) C(36) C(37) 120.1(2)
C(36) C(37) C(38) 120.5(3)
C(37) C(38) C(39) 120.0(3)
C(38) C(39) C(40) 119.3(3)
C(35) C(40) C(39) 121.4(3)
P(1) C(41) C(42) 120.7(2)
P(1) C(41) C(46) 120.2(2)
C(42) C(41) C(46) 119.1(2)
C(41) C(42) C(43) 120.5(2)
C(42) C(43) C(44) 119.8(2)
C(43) C(44) C(45) 120.5(2)
C(44) C(45) C(46) 119.7(3)
C(41) C(46) C(45) 120.4(2)
P(1) C(47) C(48) 118.2(2)
P(1) C(47) C(52) 122.6(2)
C(48) C(47) C(52) 119.1(3)
C(47) C(48) C(49) 121.4(3)
C(48) C(49) C(50) 118.9(4)
C(49) C(50) C(51) 122.4(5)
C(50) C(51) C(52) 118.5(3)
C(47) C(52) C(51) 119.7(4)
C(54) C(53) C(58) 115.2(2)
C(54) C(53) B(1) 121.3(2)
C(58) C(53) B(1) 123.3(2)
C(53) C(54) C(55) 123.1(2)
C(54) C(55) C(56) 120.3(2)
C(54) C(55) C(59) 119.5(2)
C(56) C(55) C(59) 120.2(2)
C(55) C(56) C(57) 118.3(2)
C(56) C(57) C(58) 121.1(2)
C(56) C(57) C(60) 120.4(2)
C(58) C(57) C(60) 118.6(2)
C(53) C(58) C(57) 122.0(2)
F(1) C(59) F(2) 102.4(4)
F(1) C(59) F(3) 103.5(5)
F(1) C(59) F(25) 53.3(17)
F(1) C(59) F(26) 71(2)
F(1) C(59) F(27) 140.7(6)
F(1) C(59) C(55) 111.0(3)
F(2) C(59) F(3) 111.9(5)
F(2) C(59) F(25) 129.8(12)
F(2) C(59) F(26) 32(2)
F(2) C(59) F(27) 65.1(12)
F(2) C(59) C(55) 112.6(4)
F(3) C(59) F(25) 51.9(16)
F(3) C(59) F(26) 124.4(12)
F(3) C(59) F(27) 55.3(11)
F(3) C(59) C(55) 114.4(3)
F(25) C(59) F(26) 111(2)
F(25) C(59) F(27) 104.4(16)
F(25) C(59) C(55) 117.1(11)
F(26) C(59) F(27) 94(2)
F(26) C(59) C(55) 119.1(12)
F(27) C(59) C(55) 108.1(6)
F(4) C(60) F(5) 106.2(2)
F(4) C(60) F(6) 106.0(2)
F(4) C(60) C(57) 112.8(2)
F(5) C(60) F(6) 105.9(2)
F(5) C(60) C(57) 111.7(2)
F(6) C(60) C(57) 113.7(2)
C(62) C(61) C(66) 115.7(2)
C(62) C(61) B(1) 120.4(2)
C(66) C(61) B(1) 123.5(2)
C(61) C(62) C(63) 122.3(2)
C(62) C(63) C(64) 120.8(2)
C(62) C(63) C(67) 118.1(2)
C(64) C(63) C(67) 121.0(2)
C(63) C(64) C(65) 118.2(2)
C(64) C(65) C(66) 120.7(2)
C(64) C(65) C(68) 120.4(2)
C(66) C(65) C(68) 118.9(2)
C(61) C(66) C(65) 122.4(2)
F(7) C(67) F(8) 104.7(2)
F(7) C(67) F(9) 105.9(2)
F(7) C(67) C(63) 112.5(2)
F(8) C(67) F(9) 106.6(2)
F(8) C(67) C(63) 112.7(2)
F(9) C(67) C(63) 113.7(2)
F(10) C(68) F(11) 105.4(2)
F(10) C(68) F(12) 106.5(2)
F(10) C(68) C(65) 113.5(2)
F(11) C(68) F(12) 106.2(2)
F(11) C(68) C(65) 112.7(2)
F(12) C(68) C(65) 112.1(2)
C(70) C(69) C(74) 115.2(2)
C(70) C(69) B(1) 121.3(2)
C(74) C(69) B(1) 123.1(2)
C(69) C(70) C(71) 122.2(2)
C(70) C(71) C(72) 120.9(2)
C(70) C(71) C(75) 119.0(2)
C(72) C(71) C(75) 120.0(2)
C(71) C(72) C(73) 118.0(2)
C(72) C(73) C(74) 120.7(2)
C(72) C(73) C(76) 119.9(2)
C(74) C(73) C(76) 119.4(2)
C(69) C(74) C(73) 122.9(2)
F(13) C(75) F(14) 106.1(3)
F(13) C(75) F(15) 106.0(2)
F(13) C(75) C(71) 112.6(2)
F(14) C(75) F(15) 105.8(2)
F(14) C(75) C(71) 112.0(2)
F(15) C(75) C(71) 113.7(2)
F(16) C(76) F(17) 104.9(6)
F(16) C(76) F(18) 107.0(7)
F(16) C(76) F(28) 130.3(6)
F(16) C(76) F(29) 65.8(6)
F(16) C(76) F(30) 45.7(9)
F(16) C(76) C(73) 113.6(4)
F(17) C(76) F(18) 104.9(8)
F(17) C(76) F(28) 48.2(8)
F(17) C(76) F(29) 131.9(7)
F(17) C(76) F(30) 62.4(9)
F(17) C(76) C(73) 112.5(6)
F(18) C(76) F(28) 59.3(8)
F(18) C(76) F(29) 45.0(8)
F(18) C(76) F(30) 131.8(6)
F(18) C(76) C(73) 113.2(4)
F(28) C(76) F(29) 100.0(6)
F(28) C(76) F(30) 104.7(9)
F(28) C(76) C(73) 115.5(4)
F(29) C(76) F(30) 106.6(8)
F(29) C(76) C(73) 114.2(4)
F(30) C(76) C(73) 114.4(5)
C(78) C(77) C(82) 115.3(2)
C(78) C(77) B(1) 119.1(2)
C(82) C(77) B(1) 125.3(2)
C(77) C(78) C(79) 122.8(2)
C(78) C(79) C(80) 120.3(2)
C(78) C(79) C(83) 120.6(2)
C(80) C(79) C(83) 119.1(2)
C(79) C(80) C(81) 118.2(2)
C(80) C(81) C(82) 121.2(2)
C(80) C(81) C(84) 119.9(2)
C(82) C(81) C(84) 118.9(2)
C(77) C(82) C(81) 122.1(2)
F(19) C(83) F(20) 97.7(13)
F(19) C(83) F(21) 101.4(10)
F(19) C(83) F(31) 126.8(11)
F(19) C(83) F(32) 89.7(9)
F(19) C(83) F(33) 21.8(11)
F(19) C(83) C(79) 112.7(8)
F(20) C(83) F(21) 111.5(13)
F(20) C(83) F(31) 35.5(11)
F(20) C(83) F(32) 125.9(10)
F(20) C(83) F(33) 77.3(11)
F(20) C(83) C(79) 114.2(7)
F(21) C(83) F(31) 84.2(8)
F(21) C(83) F(32) 17.0(8)
F(21) C(83) F(33) 115.8(8)
F(21) C(83) C(79) 117.0(7)
F(31) C(83) F(32) 101.1(4)
F(31) C(83) F(33) 109.7(7)
F(31) C(83) C(79) 111.0(4)
F(32) C(83) F(33) 107.7(6)
F(32) C(83) C(79) 111.6(3)
F(33) C(83) C(79) 114.8(5)
F(22) C(84) F(23) 107.0(9)
F(22) C(84) F(24) 103.4(10)
F(22) C(84) F(34) 25.5(10)
F(22) C(84) F(35) 120.1(8)
F(22) C(84) F(36) 77.1(11)
F(22) C(84) C(81) 116.0(7)
F(23) C(84) F(24) 108.8(10)
F(23) C(84) F(34) 88.1(11)
F(23) C(84) F(35) 20.8(9)
F(23) C(84) F(36) 119.2(10)
F(23) C(84) C(81) 113.5(6)
F(24) C(84) F(34) 126.9(10)
F(24) C(84) F(35) 89.3(11)
F(24) C(84) F(36) 26.4(11)
F(24) C(84) C(81) 107.5(7)
F(34) C(84) F(35) 106.0(11)
F(34) C(84) F(36) 101.3(11)
F(34) C(84) C(81) 110.7(9)
F(35) C(84) F(36) 104.4(11)
F(35) C(84) C(81) 114.9(6)
F(36) C(84) C(81) 118.1(9)
C(53) B(1) C(61) 112.7(2)
C(53) B(1) C(69) 111.4(2)
C(53) B(1) C(77) 104.3(2)
C(61) B(1) C(69) 104.0(2)
C(61) B(1) C(77) 110.7(2)
C(69) B(1) C(77) 113.9(2)
Ru(1) S(1) H(66) 103.6(16)
Ge(1) S(1) H(66) 97.4(16)
C(2) C(3) H(1) 119.8
C(4) C(3) H(1) 120.0
C(3) C(4) H(2) 120.3
C(5) C(4) H(2) 120.3
C(4) C(5) H(3) 119.1
C(6) C(5) H(3) 119.0
Ru(1) C(9) H(4) 130.4
C(8) C(9) H(4) 119.2
C(10) C(9) H(4) 119.2
Ru(1) C(11) H(5) 129.2
C(10) C(11) H(5) 118.9
C(12) C(11) H(5) 119.0
C(8) C(13) H(6) 109.4
C(8) C(13) H(7) 109.5
C(8) C(13) H(8) 109.5
H(6) C(13) H(7) 109.5
H(6) C(13) H(8) 109.5
H(7) C(13) H(8) 109.5
C(10) C(14) H(9) 109.4
C(10) C(14) H(10) 109.5
C(10) C(14) H(11) 109.5
H(9) C(14) H(10) 109.5
H(9) C(14) H(11) 109.5
H(10) C(14) H(11) 109.5
C(12) C(15) H(12) 109.4
C(12) C(15) H(13) 109.5
C(12) C(15) H(14) 109.5
H(12) C(15) H(13) 109.5
H(12) C(15) H(14) 109.5
H(13) C(15) H(14) 109.5
C(17) C(18) H(15) 119.0
C(19) C(18) H(15) 118.9
C(19) C(20) H(16) 118.9
C(21) C(20) H(16) 118.9
C(17) C(22) H(17) 109.5
C(17) C(22) H(18) 109.5
C(17) C(22) H(19) 109.4
H(17) C(22) H(18) 109.5
H(17) C(22) H(19) 109.5
H(18) C(22) H(19) 109.5
C(19) C(23) H(20) 109.5
C(19) C(23) H(21) 109.4
C(19) C(23) H(22) 109.5
H(20) C(23) H(21) 109.5
H(20) C(23) H(22) 109.5
H(21) C(23) H(22) 109.5
C(21) C(24) H(23) 109.3
C(21) C(24) H(24) 109.5
C(21) C(24) H(25) 109.6
H(23) C(24) H(24) 109.5
H(23) C(24) H(25) 109.5
H(24) C(24) H(25) 109.5
C(26) C(27) H(26) 119.1
C(28) C(27) H(26) 119.1
C(27) C(28) H(27) 120.1
C(29) C(28) H(27) 120.2
C(28) C(29) H(28) 119.3
C(30) C(29) H(28) 119.3
C(26) C(31) H(29) 108.6
C(26) C(31) H(30) 108.7
C(32) C(31) H(29) 108.7
C(32) C(31) H(30) 108.7
H(29) C(31) H(30) 109.5
C(31) C(32) H(31) 109.5
C(31) C(32) H(32) 109.4
C(31) C(32) H(33) 109.5
H(31) C(32) H(32) 109.5
H(31) C(32) H(33) 109.5
H(32) C(32) H(33) 109.5
C(30) C(33) H(34) 109.1
C(30) C(33) H(35) 109.0
C(34) C(33) H(34) 109.1
C(34) C(33) H(35) 109.0
H(34) C(33) H(35) 109.5
C(33) C(34) H(36) 109.5
C(33) C(34) H(37) 109.4
C(33) C(34) H(38) 109.4
H(36) C(34) H(37) 109.5
H(36) C(34) H(38) 109.5
H(37) C(34) H(38) 109.5
C(35) C(36) H(39) 120.0
C(37) C(36) H(39) 120.0
C(36) C(37) H(40) 119.7
C(38) C(37) H(40) 119.8
C(37) C(38) H(41) 120.0
C(39) C(38) H(41) 120.0
C(38) C(39) H(42) 120.3
C(40) C(39) H(42) 120.4
C(35) C(40) H(43) 119.4
C(39) C(40) H(43) 119.3
C(41) C(42) H(44) 119.8
C(43) C(42) H(44) 119.7
C(42) C(43) H(45) 120.1
C(44) C(43) H(45) 120.1
C(43) C(44) H(46) 119.8
C(45) C(44) H(46) 119.7
C(44) C(45) H(47) 120.1
C(46) C(45) H(47) 120.1
C(41) C(46) H(48) 119.8
C(45) C(46) H(48) 119.8
C(47) C(48) H(49) 119.2
C(49) C(48) H(49) 119.4
C(48) C(49) H(50) 120.6
C(50) C(49) H(50) 120.6
C(49) C(50) H(51) 118.8
C(51) C(50) H(51) 118.7
C(50) C(51) H(52) 120.8
C(52) C(51) H(52) 120.7
C(47) C(52) H(53) 120.1
C(51) C(52) H(53) 120.2
C(53) C(54) H(54) 118.5
C(55) C(54) H(54) 118.5
C(55) C(56) H(55) 120.9
C(57) C(56) H(55) 120.8
C(53) C(58) H(56) 119.0
C(57) C(58) H(56) 119.0
C(61) C(62) H(57) 118.9
C(63) C(62) H(57) 118.9
C(63) C(64) H(58) 120.9
C(65) C(64) H(58) 120.9
C(61) C(66) H(59) 118.8
C(65) C(66) H(59) 118.8
C(69) C(70) H(60) 118.9
C(71) C(70) H(60) 118.9
C(71) C(72) H(61) 120.9
C(73) C(72) H(61) 121.0
C(69) C(74) H(62) 118.5
C(73) C(74) H(62) 118.6
C(77) C(78) H(63) 118.6
C(79) C(78) H(63) 118.6
C(79) C(80) H(64) 120.9
C(81) C(80) H(64) 120.9
C(77) C(82) H(65) 118.9
C(81) C(82) H(65) 119.0

loop_
_geom_bond_atom_site_label_1
_geom_bond_atom_site_label_2
_geom_bond_distance
Ru(1) S(1) 2.3682(6)
Ru(1) S(2) 2.4133(7)
Ru(1) P(1) 2.3516(7)
Ru(1) C(7) 2.202(2)
Ru(1) C(8) 2.253(2)
Ru(1) C(9) 2.259(2)
Ru(1) C(10) 2.258(2)
Ru(1) C(11) 2.235(2)
Ru(1) C(12) 2.242(2)
Ge(1) S(1) 2.3227(6)
Ge(1) S(2) 2.1905(6)
Ge(1) C(1) 1.997(2)
Ge(1) C(25) 1.971(2)
P(1) C(35) 1.822(2)
P(1) C(41) 1.822(2)
P(1) C(47) 1.848(3)
F(1) F(25) 1.15(3)
F(1) F(26) 1.51(4)
F(1) C(59) 1.363(6)
F(2) F(26) 0.70(4)
F(2) F(27) 1.49(3)
F(2) C(59) 1.289(7)
F(3) F(25) 1.08(3)
F(3) F(27) 1.29(2)
F(3) C(59) 1.292(5)
F(4) C(60) 1.337(3)
F(5) C(60) 1.342(3)
F(6) C(60) 1.332(3)
F(7) C(67) 1.325(3)
F(8) C(67) 1.324(3)
F(9) C(67) 1.323(3)
F(10) C(68) 1.331(3)
F(11) C(68) 1.330(4)
F(12) C(68) 1.318(4)
F(13) C(75) 1.333(4)
F(14) C(75) 1.331(4)
F(15) C(75) 1.330(3)
F(16) F(29) 1.417(13)
F(16) F(30) 0.982(16)
F(16) C(76) 1.281(6)
F(17) F(28) 1.054(15)
F(17) F(30) 1.31(2)
F(17) C(76) 1.291(10)
F(18) F(28) 1.250(16)
F(18) F(29) 0.98(2)
F(18) C(76) 1.235(7)
F(19) F(33) 0.48(2)
F(19) C(83) 1.272(15)
F(20) F(31) 0.80(2)
F(20) F(33) 1.58(2)
F(20) C(83) 1.252(15)
F(21) F(32) 0.393(18)
F(21) C(83) 1.254(12)
F(22) F(34) 0.60(2)
F(22) F(36) 1.52(2)
F(22) C(84) 1.207(10)
F(23) F(35) 0.47(2)
F(23) C(84) 1.282(10)
F(24) F(36) 0.62(2)
F(24) C(84) 1.390(16)
F(25) C(59) 1.16(2)
F(26) C(59) 1.233(19)
F(27) C(59) 1.468(18)
F(28) C(76) 1.290(8)
F(29) C(76) 1.328(11)
F(30) C(76) 1.247(9)
F(31) C(83) 1.345(9)
F(32) C(83) 1.342(8)
F(33) C(83) 1.282(9)
F(34) C(84) 1.396(19)
F(35) C(84) 1.320(12)
F(36) C(84) 1.238(18)
C(1) C(2) 1.415(3)
C(1) C(6) 1.407(3)
C(2) C(3) 1.390(4)
C(2) C(7) 1.501(3)
C(3) C(4) 1.380(5)
C(4) C(5) 1.377(4)
C(5) C(6) 1.388(4)
C(6) C(16) 1.495(4)
C(7) C(8) 1.439(3)
C(7) C(12) 1.426(3)
C(8) C(9) 1.410(3)
C(8) C(13) 1.502(3)
C(9) C(10) 1.416(4)
C(10) C(11) 1.408(3)
C(10) C(14) 1.491(4)
C(11) C(12) 1.404(3)
C(12) C(15) 1.505(3)
C(16) C(17) 1.387(4)
C(16) C(21) 1.404(3)
C(17) C(18) 1.395(4)
C(17) C(22) 1.514(5)
C(18) C(19) 1.375(4)
C(19) C(20) 1.389(4)
C(19) C(23) 1.505(4)
C(20) C(21) 1.387(4)
C(21) C(24) 1.497(4)
C(25) C(26) 1.411(3)
C(25) C(30) 1.408(3)
C(26) C(27) 1.400(4)
C(26) C(31) 1.480(4)
C(27) C(28) 1.370(5)
C(28) C(29) 1.360(5)
C(29) C(30) 1.399(4)
C(30) C(33) 1.501(3)
C(31) C(32) 1.531(5)
C(33) C(34) 1.536(4)
C(35) C(36) 1.394(4)
C(35) C(40) 1.389(4)
C(36) C(37) 1.376(4)
C(37) C(38) 1.389(5)
C(38) C(39) 1.381(6)
C(39) C(40) 1.381(5)
C(41) C(42) 1.386(3)
C(41) C(46) 1.393(4)
C(42) C(43) 1.388(3)
C(43) C(44) 1.376(4)
C(44) C(45) 1.381(4)
C(45) C(46) 1.385(4)
C(47) C(48) 1.391(5)
C(47) C(52) 1.385(4)
C(48) C(49) 1.393(6)
C(49) C(50) 1.345(6)
C(50) C(51) 1.390(8)
C(51) C(52) 1.415(6)
C(53) C(54) 1.394(3)
C(53) C(58) 1.410(3)
C(53) B(1) 1.637(4)
C(54) C(55) 1.387(4)
C(55) C(56) 1.387(3)
C(55) C(59) 1.497(4)
C(56) C(57) 1.381(3)
C(57) C(58) 1.389(3)
C(57) C(60) 1.488(3)
C(61) C(62) 1.396(3)
C(61) C(66) 1.396(3)
C(61) B(1) 1.639(4)
C(62) C(63) 1.393(3)
C(63) C(64) 1.378(3)
C(63) C(67) 1.489(3)
C(64) C(65) 1.385(3)
C(65) C(66) 1.392(3)
C(65) C(68) 1.496(4)
C(69) C(70) 1.397(3)
C(69) C(74) 1.400(3)
C(69) B(1) 1.634(3)
C(70) C(71) 1.393(3)
C(71) C(72) 1.387(4)
C(71) C(75) 1.495(4)
C(72) C(73) 1.377(4)
C(73) C(74) 1.387(3)
C(73) C(76) 1.497(4)
C(77) C(78) 1.405(3)
C(77) C(82) 1.397(3)
C(77) B(1) 1.633(4)
C(78) C(79) 1.381(4)
C(79) C(80) 1.392(4)
C(79) C(83) 1.501(4)
C(80) C(81) 1.374(4)
C(81) C(82) 1.391(4)
C(81) C(84) 1.493(5)
S(1) H(66) 1.23(3)
C(3) H(1) 0.970
C(4) H(2) 0.970
C(5) H(3) 0.970
C(9) H(4) 0.970
C(11) H(5) 0.970
C(13) H(6) 0.970
C(13) H(7) 0.970
C(13) H(8) 0.970
C(14) H(9) 0.970
C(14) H(10) 0.970
C(14) H(11) 0.970
C(15) H(12) 0.950
C(15) H(13) 0.950
C(15) H(14) 0.950
C(18) H(15) 0.970
C(20) H(16) 0.970
C(22) H(17) 0.970
C(22) H(18) 0.970
C(22) H(19) 0.970
C(23) H(20) 0.970
C(23) H(21) 0.970
C(23) H(22) 0.970
C(24) H(23) 0.970
C(24) H(24) 0.970
C(24) H(25) 0.970
C(27) H(26) 0.970
C(28) H(27) 0.970
C(29) H(28) 0.970
C(31) H(29) 0.970
C(31) H(30) 0.970
C(32) H(31) 0.970
C(32) H(32) 0.970
C(32) H(33) 0.970
C(33) H(34) 0.970
C(33) H(35) 0.970
C(34) H(36) 0.970
C(34) H(37) 0.970
C(34) H(38) 0.970
C(36) H(39) 0.970
C(37) H(40) 0.970
C(38) H(41) 0.970
C(39) H(42) 0.970
C(40) H(43) 0.970
C(42) H(44) 0.970
C(43) H(45) 0.970
C(44) H(46) 0.970
C(45) H(47) 0.970
C(46) H(48) 0.970
C(48) H(49) 0.970
C(49) H(50) 0.970
C(50) H(51) 0.970
C(51) H(52) 0.970
C(52) H(53) 0.970
C(54) H(54) 0.970
C(56) H(55) 0.970
C(58) H(56) 0.970
C(62) H(57) 0.970
C(64) H(58) 0.970
C(66) H(59) 0.970
C(70) H(60) 0.970
C(72) H(61) 0.970
C(74) H(62) 0.970
C(78) H(63) 0.970
C(80) H(64) 0.970
C(82) H(65) 0.970

loop_
_geom_contact_atom_site_label_1
_geom_contact_atom_site_label_2
_geom_contact_distance
_geom_contact_site_symmetry_2
S(1) F(16) 3.445(7) .
S(1) F(30) 3.272(13) .
F(1) F(1) 3.223(7) 65603
F(1) C(9) 3.347(6) 65603
F(1) C(10) 3.518(6) 65603
F(2) C(39) 3.185(7) .
F(3) F(24) 3.266(15) 65603
F(3) F(36) 3.348(18) 65603
F(3) C(7) 3.542(7) 65603
F(3) C(12) 3.582(6) 65603
F(4) C(32) 3.271(4) 55504
F(4) C(36) 3.436(3) 66603
F(4) C(46) 3.393(3) 66603
F(5) C(44) 3.535(3) 55504
F(6) C(15) 3.384(3) 65603
F(6) C(43) 3.591(3) 55504
F(6) C(44) 3.452(3) 55504
F(6) C(47) 3.557(3) 66603
F(6) C(51) 3.500(5) 66603
F(6) C(52) 3.165(3) 66603
F(7) F(10) 2.824(3) 76603
F(7) F(23) 3.182(12) 56501
F(7) F(31) 3.495(7) 56501
F(7) F(35) 3.424(16) 56501
F(7) C(23) 3.351(4) 65502
F(7) C(80) 3.330(3) 56501
F(8) F(21) 2.928(12) 56501
F(8) F(31) 3.096(6) 56501
F(8) F(32) 3.221(7) 56501
F(8) C(32) 3.420(5) 55504
F(9) F(10) 3.528(3) 76603
F(9) F(12) 3.534(3) 76603
F(9) F(31) 3.218(7) 56501
F(9) C(64) 3.450(3) 76603
F(10) F(7) 2.824(3) 76603
F(10) F(9) 3.528(3) 76603
F(10) C(27) 3.487(3) 55504
F(10) C(28) 3.479(4) 55504
F(11) F(11) 3.352(3) 75603
F(11) F(12) 3.101(3) 75603
F(12) F(9) 3.534(3) 76603
F(12) F(11) 3.101(3) 75603
F(12) F(20) 2.940(14) 75603
F(12) F(31) 2.860(9) 75603
F(14) C(24) 3.410(4) .
F(15) C(16) 3.506(3) 65502
F(15) C(17) 3.482(3) 65502
F(15) C(24) 3.387(3) .
F(15) C(33) 3.517(3) .
F(16) S(1) 3.445(7) .
F(16) C(34) 3.310(6) .
F(17) C(39) 3.484(9) .
F(17) C(40) 3.448(9) .
F(18) F(22) 3.368(14) 56501
F(18) F(23) 2.745(15) 56501
F(18) F(24) 3.49(2) 56501
F(18) F(34) 3.34(2) 56501
F(18) F(35) 2.719(16) 56501
F(18) F(36) 3.37(2) 56501
F(18) C(84) 3.432(9) 56501
F(19) C(43) 3.161(16) 65603
F(19) C(44) 3.569(15) 65603
F(20) F(12) 2.940(14) 75603
F(21) F(8) 2.928(12) 54501
F(21) C(44) 3.554(15) 65603
F(22) F(18) 3.368(14) 54501
F(23) F(7) 3.182(12) 54501
F(23) F(18) 2.745(15) 54501
F(23) F(28) 3.143(16) 54501
F(23) F(29) 3.503(16) 54501
F(24) F(3) 3.266(15) 65603
F(24) F(18) 3.49(2) 54501
F(24) F(25) 3.52(2) 65603
F(24) F(27) 3.42(2) 65603
F(24) F(28) 3.54(2) 54501
F(25) F(24) 3.52(2) 65603
F(25) C(7) 3.44(3) 65603
F(25) C(8) 3.17(3) 65603
F(25) C(9) 3.12(3) 65603
F(25) C(10) 3.33(2) 65603
F(25) C(11) 3.50(2) 65603
F(25) C(12) 3.53(3) 65603
F(26) C(9) 3.50(2) .
F(26) C(39) 3.51(3) .
F(27) F(24) 3.42(2) 65603
F(27) C(39) 3.307(16) 66603
F(28) F(23) 3.143(16) 56501
F(28) F(24) 3.54(2) 56501
F(28) F(35) 2.936(17) 56501
F(28) C(38) 3.448(7) 66603
F(29) F(23) 3.503(16) 56501
F(29) F(35) 3.546(16) 56501
F(29) C(20) 3.401(10) 65502
F(30) S(1) 3.272(13) .
F(30) C(40) 3.431(9) .
F(31) F(7) 3.495(7) 54501
F(31) F(8) 3.096(6) 54501
F(31) F(9) 3.218(7) 54501
F(31) F(12) 2.860(9) 75603
F(31) C(67) 3.544(6) 54501
F(32) F(8) 3.221(7) 54501
F(32) C(36) 3.450(7) 65603
F(32) C(41) 3.595(7) 65603
F(32) C(42) 3.495(7) 65603
F(32) C(43) 3.399(7) 65603
F(32) C(44) 3.400(7) 65603
F(32) C(45) 3.507(7) 65603
F(33) C(43) 3.504(11) 65603
F(33) C(49) 3.504(10) 55504
F(34) F(18) 3.34(2) 54501
F(35) F(7) 3.424(16) 54501
F(35) F(18) 2.719(16) 54501
F(35) F(28) 2.936(17) 54501
F(35) F(29) 3.546(16) 54501
F(35) C(37) 3.384(13) 65603
F(35) C(38) 3.520(15) 65603
F(36) F(3) 3.348(18) 65603
F(36) F(18) 3.37(2) 54501
C(7) F(3) 3.542(7) 65603
C(7) F(25) 3.44(3) 65603
C(8) F(25) 3.17(3) 65603
C(9) F(1) 3.347(6) 65603
C(9) F(25) 3.12(3) 65603
C(9) F(26) 3.50(2) .
C(10) F(1) 3.518(6) 65603
C(10) F(25) 3.33(2) 65603
C(11) F(25) 3.50(2) 65603
C(11) C(56) 3.427(3) 65603
C(12) F(3) 3.582(6) 65603
C(12) F(25) 3.53(3) 65603
C(15) F(6) 3.384(3) 65603
C(15) C(44) 3.572(4) 54502
C(16) F(15) 3.506(3) 64502
C(17) F(15) 3.482(3) 64502
C(19) C(72) 3.589(4) 64502
C(20) F(29) 3.401(10) 64502
C(20) C(72) 3.579(4) 64502
C(23) F(7) 3.351(4) 64502
C(24) F(14) 3.410(4) .
C(24) F(15) 3.387(3) .
C(24) C(34) 3.535(4) 64502
C(27) F(10) 3.487(3) 45404
C(28) F(10) 3.479(4) 45404
C(32) F(4) 3.271(4) 45404
C(32) F(8) 3.420(5) 45404
C(33) F(15) 3.517(3) .
C(34) F(16) 3.310(6) .
C(34) C(24) 3.535(4) 65502
C(36) F(4) 3.436(3) 66603
C(36) F(32) 3.450(7) 65603
C(37) F(35) 3.384(13) 65603
C(38) F(28) 3.448(7) 66603
C(38) F(35) 3.520(15) 65603
C(39) F(2) 3.185(7) .
C(39) F(17) 3.484(9) .
C(39) F(26) 3.51(3) .
C(39) F(27) 3.307(16) 66603
C(40) F(17) 3.448(9) .
C(40) F(30) 3.431(9) .
C(41) F(32) 3.595(7) 65603
C(42) F(32) 3.495(7) 65603
C(43) F(6) 3.591(3) 45404
C(43) F(19) 3.161(16) 65603
C(43) F(32) 3.399(7) 65603
C(43) F(33) 3.504(11) 65603
C(44) F(5) 3.535(3) 45404
C(44) F(6) 3.452(3) 45404
C(44) F(19) 3.569(15) 65603
C(44) F(21) 3.554(15) 65603
C(44) F(32) 3.400(7) 65603
C(44) C(15) 3.572(4) 55502
C(45) F(32) 3.507(7) 65603
C(46) F(4) 3.393(3) 66603
C(47) F(6) 3.557(3) 66603
C(49) F(33) 3.504(10) 45404
C(51) F(6) 3.500(5) 66603
C(52) F(6) 3.165(3) 66603
C(56) C(11) 3.427(3) 65603
C(64) F(9) 3.450(3) 76603
C(67) F(31) 3.544(6) 56501
C(72) C(19) 3.589(4) 65502
C(72) C(20) 3.579(4) 65502
C(80) F(7) 3.330(3) 54501
C(84) F(18) 3.432(9) 54501
S(2) H(47) 3.373 54502
F(1) H(4) 3.090 .
F(1) H(4) 3.464 65603
F(1) H(9) 3.375 65603
F(2) H(4) 3.050 .
F(2) H(41) 3.448 66603
F(2) H(42) 2.714 .
F(2) H(42) 3.401 66603
F(3) H(1) 2.817 65603
F(4) H(31) 2.959 55504
F(4) H(32) 2.718 55504
F(4) H(39) 3.109 66603
F(4) H(47) 3.492 66603
F(4) H(48) 2.646 66603
F(5) H(5) 3.137 65603
F(5) H(13) 2.911 65603
F(5) H(31) 3.437 55504
F(5) H(49) 3.409 55504
F(6) H(12) 2.901 65603
F(6) H(13) 2.987 65603
F(6) H(45) 3.456 55504
F(6) H(46) 3.210 55504
F(6) H(48) 2.848 66603
F(6) H(53) 3.208 66603
F(7) H(20) 3.469 65502
F(7) H(21) 3.045 65502
F(7) H(22) 3.004 65502
F(7) H(40) 3.583 66603
F(7) H(58) 3.226 76603
F(7) H(64) 2.607 56501
F(8) H(29) 3.036 55504
F(8) H(32) 2.578 55504
F(8) H(40) 3.169 66603
F(8) H(64) 3.097 56501
F(9) H(15) 2.900 55504
F(9) H(21) 2.973 55504
F(9) H(29) 3.014 55504
F(9) H(58) 3.080 76603
F(10) H(22) 3.426 55504
F(10) H(26) 2.827 55504
F(10) H(27) 2.822 55504
F(11) H(26) 3.388 55504
F(11) H(27) 3.166 55504
F(11) H(59) 3.285 75603
F(12) H(59) 3.532 75603
F(13) H(15) 3.536 65502
F(13) H(17) 3.307 65502
F(13) H(28) 3.382 64502
F(14) H(8) 3.109 .
F(14) H(24) 2.864 .
F(14) H(25) 3.097 .
F(14) H(28) 2.914 64502
F(15) H(3) 2.732 65502
F(15) H(23) 3.276 .
F(15) H(24) 2.938 .
F(15) H(25) 3.401 .
F(15) H(34) 3.209 .
F(15) H(35) 2.932 .
F(16) H(37) 2.347 .
F(16) H(43) 3.453 .
F(16) H(53) 3.385 .
F(16) H(66) 3.33 .
F(17) H(7) 3.442 .
F(17) H(41) 2.923 66603
F(17) H(42) 2.874 .
F(17) H(43) 2.789 .
F(18) H(2) 3.543 56501
F(18) H(16) 3.137 65502
F(18) H(20) 3.455 65502
F(18) H(22) 3.359 65502
F(18) H(41) 3.591 66603
F(19) H(10) 3.408 65603
F(19) H(45) 3.095 65603
F(19) H(50) 2.892 55504
F(20) H(18) 3.383 54504
F(21) H(10) 3.451 65603
F(21) H(39) 2.870 65603
F(22) H(1) 3.201 .
F(22) H(2) 3.275 .
F(22) H(27) 3.504 64502
F(23) H(22) 2.982 64502
F(23) H(40) 3.297 65603
F(24) H(1) 3.314 .
F(24) H(6) 3.508 .
F(24) H(9) 3.539 65603
F(24) H(11) 3.369 65603
F(25) H(1) 3.320 65603
F(25) H(4) 3.517 65603
F(25) H(6) 3.434 65603
F(26) H(4) 2.567 .
F(26) H(42) 3.159 .
F(27) H(42) 3.404 .
F(27) H(42) 2.932 66603
F(28) H(41) 2.552 66603
F(28) H(42) 3.492 .
F(29) H(2) 2.989 56501
F(29) H(16) 2.633 65502
F(29) H(22) 3.579 65502
F(29) H(37) 3.102 .
F(30) H(7) 3.296 .
F(30) H(37) 3.110 .
F(30) H(43) 2.590 .
F(30) H(53) 3.076 .
F(30) H(66) 3.28 .
F(31) H(18) 3.270 54504
F(32) H(10) 3.107 65603
F(32) H(39) 2.684 65603
F(33) H(45) 3.369 65603
F(33) H(50) 2.722 55504
F(34) H(2) 3.408 .
F(34) H(22) 3.271 64502
F(34) H(27) 3.011 64502
F(35) H(22) 3.371 64502
F(35) H(40) 3.021 65603
F(35) H(41) 3.269 65603
F(36) H(1) 2.882 .
F(36) H(6) 3.217 .
C(4) H(23) 3.556 64502
C(4) H(52) 3.591 54501
C(5) H(23) 3.447 64502
C(5) H(35) 3.409 64502
C(11) H(55) 3.429 65603
C(12) H(55) 3.289 65603
C(13) H(54) 3.509 .
C(13) H(65) 3.383 .
C(15) H(46) 2.952 54502
C(15) H(47) 3.292 54502
C(15) H(52) 3.325 54501
C(15) H(55) 3.156 65603
C(20) H(61) 3.267 64502
C(22) H(51) 2.902 54501
C(23) H(58) 3.519 45404
C(24) H(3) 3.531 65502
C(24) H(35) 3.467 64502
C(24) H(36) 2.795 64502
C(24) H(37) 3.568 64502
C(27) H(58) 3.484 45404
C(32) H(56) 3.331 45404
C(33) H(25) 3.106 65502
C(33) H(61) 3.202 .
C(34) H(23) 3.546 65502
C(34) H(25) 2.719 65502
C(34) H(61) 3.334 .
C(37) H(57) 3.562 66603
C(37) H(64) 3.346 65603
C(38) H(62) 3.553 66603
C(44) H(13) 2.983 55502
C(44) H(14) 3.510 55502
C(45) H(13) 3.026 55502
C(48) H(45) 3.150 55502
C(49) H(45) 2.867 55502
C(49) H(46) 3.482 55502
C(50) H(17) 3.199 56501
C(50) H(45) 3.318 55502
C(50) H(46) 2.950 55502
C(51) H(12) 3.092 56501
C(51) H(46) 3.282 55502
C(54) H(9) 3.250 65603
C(55) H(9) 3.549 65603
C(56) H(5) 3.248 65603
C(56) H(12) 3.321 65603
C(57) H(5) 3.331 65603
C(58) H(40) 3.567 66603
C(60) H(13) 3.377 65603
C(60) H(48) 3.335 66603
C(62) H(20) 3.276 65502
C(62) H(32) 3.386 55504
C(63) H(20) 3.581 65502
C(63) H(21) 3.309 65502
C(63) H(26) 3.574 55504
C(63) H(32) 3.225 55504
C(63) H(33) 3.596 55504
C(64) H(21) 3.531 65502
C(64) H(26) 2.776 55504
C(65) H(26) 3.101 55504
C(67) H(29) 3.351 55504
C(67) H(32) 3.315 55504
C(67) H(58) 3.564 76603
C(67) H(64) 3.443 56501
C(68) H(26) 3.241 55504
C(68) H(27) 3.543 55504
C(69) H(7) 3.458 .
C(69) H(20) 3.193 65502
C(70) H(20) 3.254 65502
C(71) H(8) 3.245 .
C(71) H(20) 3.224 65502
C(72) H(7) 3.317 .
C(72) H(8) 3.273 .
C(72) H(16) 3.573 65502
C(72) H(20) 3.104 65502
C(72) H(34) 3.514 .
C(72) H(37) 3.547 .
C(73) H(7) 3.036 .
C(73) H(20) 2.975 65502
C(74) H(7) 3.104 .
C(74) H(20) 3.004 65502
C(75) H(24) 3.495 .
C(76) H(37) 3.523 .
C(77) H(9) 3.378 65603
C(78) H(9) 3.472 65603
C(78) H(10) 3.501 65603
C(79) H(9) 3.506 65603
C(79) H(10) 3.130 65603
C(80) H(9) 3.433 65603
C(80) H(10) 3.305 65603
C(80) H(11) 3.553 65603
C(81) H(9) 3.284 65603
C(82) H(6) 3.464 .
C(82) H(9) 3.246 65603
C(83) H(10) 3.501 65603
H(1) F(3) 2.817 65603
H(1) F(22) 3.201 .
H(1) F(24) 3.314 .
H(1) F(25) 3.320 65603
H(1) F(36) 2.882 .
H(2) F(18) 3.543 54501
H(2) F(22) 3.275 .
H(2) F(29) 2.989 54501
H(2) F(34) 3.408 .
H(2) H(16) 3.285 64502
H(2) H(23) 2.967 64502
H(3) F(15) 2.732 64502
H(3) C(24) 3.531 64502
H(3) H(23) 2.722 64502
H(3) H(35) 2.674 64502
H(4) F(1) 3.090 .
H(4) F(1) 3.464 65603
H(4) F(2) 3.050 .
H(4) F(25) 3.517 65603
H(4) F(26) 2.567 .
H(5) F(5) 3.137 65603
H(5) C(56) 3.248 65603
H(5) C(57) 3.331 65603
H(5) H(55) 3.386 65603
H(6) F(24) 3.508 .
H(6) F(25) 3.434 65603
H(6) F(36) 3.217 .
H(6) C(82) 3.464 .
H(6) H(54) 3.153 .
H(6) H(65) 2.599 .
H(7) F(17) 3.442 .
H(7) F(30) 3.296 .
H(7) C(69) 3.458 .
H(7) C(72) 3.317 .
H(7) C(73) 3.036 .
H(7) C(74) 3.104 .
H(7) H(54) 2.965 .
H(7) H(62) 3.469 .
H(7) H(65) 3.591 .
H(8) F(14) 3.109 .
H(8) C(71) 3.245 .
H(8) C(72) 3.273 .
H(8) H(61) 3.557 .
H(8) H(65) 3.530 .
H(9) F(1) 3.375 65603
H(9) F(24) 3.539 65603
H(9) C(54) 3.250 65603
H(9) C(55) 3.549 65603
H(9) C(77) 3.378 65603
H(9) C(78) 3.472 65603
H(9) C(79) 3.506 65603
H(9) C(80) 3.433 65603
H(9) C(81) 3.284 65603
H(9) C(82) 3.246 65603
H(9) H(54) 3.285 65603
H(10) F(19) 3.408 65603
H(10) F(21) 3.451 65603
H(10) F(32) 3.107 65603
H(10) C(78) 3.501 65603
H(10) C(79) 3.130 65603
H(10) C(80) 3.305 65603
H(10) C(83) 3.501 65603
H(10) H(64) 3.600 65603
H(11) F(24) 3.369 65603
H(11) C(80) 3.553 65603
H(12) F(6) 2.901 65603
H(12) C(51) 3.092 54501
H(12) C(56) 3.321 65603
H(12) H(46) 2.959 54502
H(12) H(52) 2.536 54501
H(12) H(55) 2.561 65603
H(13) F(5) 2.911 65603
H(13) F(6) 2.987 65603
H(13) C(44) 2.983 54502
H(13) C(45) 3.026 54502
H(13) C(60) 3.377 65603
H(13) H(46) 2.580 54502
H(13) H(47) 2.673 54502
H(13) H(55) 3.271 65603
H(14) C(44) 3.510 54502
H(14) H(46) 2.825 54502
H(14) H(47) 3.044 54502
H(14) H(52) 3.317 54501
H(15) F(9) 2.900 45404
H(15) F(13) 3.536 64502
H(16) F(18) 3.137 64502
H(16) F(29) 2.633 64502
H(16) C(72) 3.573 64502
H(16) H(2) 3.285 65502
H(16) H(61) 3.254 64502
H(17) F(13) 3.307 64502
H(17) C(50) 3.199 54501
H(17) H(51) 2.292 54501
H(17) H(52) 3.424 54501
H(18) F(20) 3.383 44404
H(18) F(31) 3.270 44404
H(18) H(46) 3.508 54502
H(18) H(51) 3.009 54501
H(19) H(46) 3.296 54502
H(19) H(51) 2.965 54501
H(19) H(52) 3.385 54501
H(20) F(7) 3.469 64502
H(20) F(18) 3.455 64502
H(20) C(62) 3.276 64502
H(20) C(63) 3.581 64502
H(20) C(69) 3.193 64502
H(20) C(70) 3.254 64502
H(20) C(71) 3.224 64502
H(20) C(72) 3.104 64502
H(20) C(73) 2.975 64502
H(20) C(74) 3.004 64502
H(20) H(57) 3.365 64502
H(20) H(62) 3.474 64502
H(21) F(7) 3.045 64502
H(21) F(9) 2.973 45404
H(21) C(63) 3.309 64502
H(21) C(64) 3.531 64502
H(21) H(58) 2.712 45404
H(22) F(7) 3.004 64502
H(22) F(10) 3.426 45404
H(22) F(18) 3.359 64502
H(22) F(23) 2.982 65502
H(22) F(29) 3.579 64502
H(22) F(34) 3.271 65502
H(22) F(35) 3.371 65502
H(22) H(58) 3.534 45404
H(23) F(15) 3.276 .
H(23) C(4) 3.556 65502
H(23) C(5) 3.447 65502
H(23) C(34) 3.546 64502
H(23) H(2) 2.967 65502
H(23) H(3) 2.722 65502
H(23) H(36) 2.815 64502
H(23) H(37) 3.435 64502
H(24) F(14) 2.864 .
H(24) F(15) 2.938 .
H(24) C(75) 3.495 .
H(24) H(36) 3.375 64502
H(25) F(14) 3.097 .
H(25) F(15) 3.401 .
H(25) C(33) 3.106 64502
H(25) C(34) 2.719 64502
H(25) H(28) 3.336 64502
H(25) H(35) 2.559 64502
H(25) H(36) 1.995 64502
H(25) H(37) 2.916 64502
H(25) H(38) 3.548 64502
H(26) F(10) 2.827 45404
H(26) F(11) 3.388 45404
H(26) C(63) 3.574 45404
H(26) C(64) 2.776 45404
H(26) C(65) 3.101 45404
H(26) C(68) 3.241 45404
H(26) H(58) 2.546 45404
H(27) F(10) 2.822 45404
H(27) F(11) 3.166 45404
H(27) F(22) 3.504 65502
H(27) F(34) 3.011 65502
H(27) C(68) 3.543 45404
H(28) F(13) 3.382 65502
H(28) F(14) 2.914 65502
H(28) H(25) 3.336 65502
H(29) F(8) 3.036 45404
H(29) F(9) 3.014 45404
H(29) C(67) 3.351 45404
H(29) H(58) 3.494 45404
H(31) F(4) 2.959 45404
H(31) F(5) 3.437 45404
H(31) H(56) 3.503 45404
H(32) F(4) 2.718 45404
H(32) F(8) 2.578 45404
H(32) C(62) 3.386 45404
H(32) C(63) 3.225 45404
H(32) C(67) 3.315 45404
H(32) H(56) 2.833 45404
H(32) H(57) 3.492 45404
H(33) C(63) 3.596 45404
H(33) H(56) 3.147 45404
H(34) F(15) 3.209 .
H(34) C(72) 3.514 .
H(34) H(61) 2.726 .
H(35) F(15) 2.932 .
H(35) C(5) 3.409 65502
H(35) C(24) 3.467 65502
H(35) H(3) 2.674 65502
H(35) H(25) 2.559 65502
H(35) H(61) 3.146 .
H(36) C(24) 2.795 65502
H(36) H(23) 2.815 65502
H(36) H(24) 3.375 65502
H(36) H(25) 1.995 65502
H(37) F(16) 2.347 .
H(37) F(29) 3.102 .
H(37) F(30) 3.110 .
H(37) C(24) 3.568 65502
H(37) C(72) 3.547 .
H(37) C(76) 3.523 .
H(37) H(23) 3.435 65502
H(37) H(25) 2.916 65502
H(37) H(61) 2.677 .
H(38) H(25) 3.548 65502
H(39) F(4) 3.109 66603
H(39) F(21) 2.870 65603
H(39) F(32) 2.684 65603
H(39) H(64) 3.444 65603
H(40) F(7) 3.583 66603
H(40) F(8) 3.169 66603
H(40) F(23) 3.297 65603
H(40) F(35) 3.021 65603
H(40) C(58) 3.567 66603
H(40) H(57) 2.665 66603
H(40) H(62) 3.489 66603
H(40) H(64) 2.905 65603
H(41) F(2) 3.448 66603
H(41) F(17) 2.923 66603
H(41) F(18) 3.591 66603
H(41) F(28) 2.552 66603
H(41) F(35) 3.269 65603
H(41) H(42) 3.302 66603
H(41) H(62) 2.751 66603
H(42) F(2) 2.714 .
H(42) F(2) 3.401 66603
H(42) F(17) 2.874 .
H(42) F(26) 3.159 .
H(42) F(27) 3.404 .
H(42) F(27) 2.932 66603
H(42) F(28) 3.492 .
H(42) H(41) 3.302 66603
H(42) H(42) 2.840 66603
H(43) F(16) 3.453 .
H(43) F(17) 2.789 .
H(43) F(30) 2.590 .
H(45) F(6) 3.456 45404
H(45) F(19) 3.095 65603
H(45) F(33) 3.369 65603
H(45) C(48) 3.150 54502
H(45) C(49) 2.867 54502
H(45) C(50) 3.318 54502
H(45) H(48) 3.203 54502
H(45) H(49) 3.380 54502
H(45) H(50) 2.939 54502
H(46) F(6) 3.210 45404
H(46) C(15) 2.952 55502
H(46) C(49) 3.482 54502
H(46) C(50) 2.950 54502
H(46) C(51) 3.282 54502
H(46) H(12) 2.959 55502
H(46) H(13) 2.580 55502
H(46) H(14) 2.825 55502
H(46) H(18) 3.508 55502
H(46) H(19) 3.296 55502
H(46) H(51) 2.886 54502
H(46) H(52) 3.426 54502
H(47) S(2) 3.373 55502
H(47) F(4) 3.492 66603
H(47) C(15) 3.292 55502
H(47) H(13) 2.673 55502
H(47) H(14) 3.044 55502
H(48) F(4) 2.646 66603
H(48) F(6) 2.848 66603
H(48) C(60) 3.335 66603
H(48) H(45) 3.203 55502
H(49) F(5) 3.409 45404
H(49) H(45) 3.380 55502
H(50) F(19) 2.892 45404
H(50) F(33) 2.722 45404
H(50) H(45) 2.939 55502
H(51) C(22) 2.902 56501
H(51) H(17) 2.292 56501
H(51) H(18) 3.009 56501
H(51) H(19) 2.965 56501
H(51) H(46) 2.886 55502
H(52) C(4) 3.591 56501
H(52) C(15) 3.325 56501
H(52) H(12) 2.536 56501
H(52) H(14) 3.317 56501
H(52) H(17) 3.424 56501
H(52) H(19) 3.385 56501
H(52) H(46) 3.426 55502
H(53) F(6) 3.208 66603
H(53) F(16) 3.385 .
H(53) F(30) 3.076 .
H(53) H(55) 3.250 66603
H(54) C(13) 3.509 .
H(54) H(6) 3.153 .
H(54) H(7) 2.965 .
H(54) H(9) 3.285 65603
H(55) C(11) 3.429 65603
H(55) C(12) 3.289 65603
H(55) C(15) 3.156 65603
H(55) H(5) 3.386 65603
H(55) H(12) 2.561 65603
H(55) H(13) 3.271 65603
H(55) H(53) 3.250 66603
H(56) C(32) 3.331 55504
H(56) H(31) 3.503 55504
H(56) H(32) 2.833 55504
H(56) H(33) 3.147 55504
H(57) C(37) 3.562 66603
H(57) H(20) 3.365 65502
H(57) H(32) 3.492 55504
H(57) H(40) 2.665 66603
H(58) F(7) 3.226 76603
H(58) F(9) 3.080 76603
H(58) C(23) 3.519 55504
H(58) C(27) 3.484 55504
H(58) C(67) 3.564 76603
H(58) H(21) 2.712 55504
H(58) H(22) 3.534 55504
H(58) H(26) 2.546 55504
H(58) H(29) 3.494 55504
H(58) H(58) 3.395 76603
H(59) F(11) 3.285 75603
H(59) F(12) 3.532 75603
H(61) C(20) 3.267 65502
H(61) C(33) 3.202 .
H(61) C(34) 3.334 .
H(61) H(8) 3.557 .
H(61) H(16) 3.254 65502
H(61) H(34) 2.726 .
H(61) H(35) 3.146 .
H(61) H(37) 2.677 .
H(62) C(38) 3.553 66603
H(62) H(7) 3.469 .
H(62) H(20) 3.474 65502
H(62) H(40) 3.489 66603
H(62) H(41) 2.751 66603
H(64) F(7) 2.607 54501
H(64) F(8) 3.097 54501
H(64) C(37) 3.346 65603
H(64) C(67) 3.443 54501
H(64) H(10) 3.600 65603
H(64) H(39) 3.444 65603
H(64) H(40) 2.905 65603
H(65) C(13) 3.383 .
H(65) H(6) 2.599 .
H(65) H(7) 3.591 .
H(65) H(8) 3.530 .
H(66) F(16) 3.33 .
H(66) F(30) 3.28 .

loop_
_geom_torsion_atom_site_label_1
_geom_torsion_atom_site_label_2
_geom_torsion_atom_site_label_3
_geom_torsion_atom_site_label_4
_geom_torsion
S(1) Ru(1) S(2) Ge(1) 31.28(2)
S(2) Ru(1) S(1) Ge(1) -29.41(2)
S(1) Ru(1) P(1) C(35) -97.05(10)
S(1) Ru(1) P(1) C(41) 140.31(9)
S(1) Ru(1) P(1) C(47) 22.80(11)
P(1) Ru(1) S(1) Ge(1) -114.60(2)
S(1) Ru(1) C(7) C(2) -40.3(2)
S(1) Ru(1) C(7) C(8) 77.73(14)
S(1) Ru(1) C(7) C(12) -154.55(14)
C(7) Ru(1) S(1) Ge(1) 69.55(6)
S(1) Ru(1) C(8) C(7) -100.22(14)
S(1) Ru(1) C(8) C(9) 126.75(15)
S(1) Ru(1) C(8) C(13) 12.9(2)
C(8) Ru(1) S(1) Ge(1) 106.53(6)
S(1) Ru(1) C(9) C(8) -55.39(15)
S(1) Ru(1) C(9) C(10) 170.87(14)
C(9) Ru(1) S(1) Ge(1) 136.00(7)
S(1) Ru(1) C(10) C(9) -14.0(2)
S(1) Ru(1) C(10) C(11) -143.50(12)
S(1) Ru(1) C(10) C(14) 102.0(2)
C(10) Ru(1) S(1) Ge(1) 144.57(11)
S(1) Ru(1) C(11) C(10) 97.8(2)
S(1) Ru(1) C(11) C(12) -35.6(2)
C(11) Ru(1) S(1) Ge(1) 75.93(17)
S(1) Ru(1) C(12) C(7) 31.21(16)
S(1) Ru(1) C(12) C(11) 164.51(11)
S(1) Ru(1) C(12) C(15) -82.2(2)
C(12) Ru(1) S(1) Ge(1) 51.20(8)
S(2) Ru(1) P(1) C(35) 179.70(10)
S(2) Ru(1) P(1) C(41) 57.06(9)
S(2) Ru(1) P(1) C(47) -60.44(11)
P(1) Ru(1) S(2) Ge(1) 123.86(2)
S(2) Ru(1) C(7) C(2) 43.1(2)
S(2) Ru(1) C(7) C(8) 161.21(13)
S(2) Ru(1) C(7) C(12) -71.08(14)
C(7) Ru(1) S(2) Ge(1) -58.44(6)
S(2) Ru(1) C(8) C(7) -26.27(18)
S(2) Ru(1) C(8) C(9) -159.30(12)
S(2) Ru(1) C(8) C(13) 86.9(2)
C(8) Ru(1) S(2) Ge(1) -42.55(10)
S(2) Ru(1) C(9) C(8) 63.1(3)
S(2) Ru(1) C(9) C(10) -70.6(3)
C(9) Ru(1) S(2) Ge(1) -90.0(2)
S(2) Ru(1) C(10) C(9) 157.44(12)
S(2) Ru(1) C(10) C(11) 28.0(2)
S(2) Ru(1) C(10) C(14) -86.6(2)
C(10) Ru(1) S(2) Ge(1) -143.29(10)
S(2) Ru(1) C(11) C(10) -160.40(14)
S(2) Ru(1) C(11) C(12) 66.15(14)
C(11) Ru(1) S(2) Ge(1) -126.72(7)
S(2) Ru(1) C(12) C(7) 110.50(14)
S(2) Ru(1) C(12) C(11) -116.20(13)
S(2) Ru(1) C(12) C(15) -2.9(2)
C(12) Ru(1) S(2) Ge(1) -93.63(6)
P(1) Ru(1) C(8) C(7) 174.53(11)
P(1) Ru(1) C(8) C(9) 41.5(2)
P(1) Ru(1) C(8) C(13) -72.3(2)
C(8) Ru(1) P(1) C(35) -15.14(15)
C(8) Ru(1) P(1) C(41) -137.78(14)
C(8) Ru(1) P(1) C(47) 104.72(15)
P(1) Ru(1) C(9) C(8) -152.61(13)
P(1) Ru(1) C(9) C(10) 73.65(16)
C(9) Ru(1) P(1) C(35) 9.31(13)
C(9) Ru(1) P(1) C(41) -113.33(12)
C(9) Ru(1) P(1) C(47) 129.17(13)
P(1) Ru(1) C(10) C(9) -113.72(15)
P(1) Ru(1) C(10) C(11) 116.80(14)
P(1) Ru(1) C(10) C(14) 2.3(2)
C(10) Ru(1) P(1) C(35) 44.31(12)
C(10) Ru(1) P(1) C(41) -78.33(12)
C(10) Ru(1) P(1) C(47) 164.16(13)
P(1) Ru(1) C(11) C(10) -70.97(15)
P(1) Ru(1) C(11) C(12) 155.57(12)
C(11) Ru(1) P(1) C(35) 78.71(12)
C(11) Ru(1) P(1) C(41) -43.93(12)
C(11) Ru(1) P(1) C(47) -161.43(13)
P(1) Ru(1) C(12) C(7) -172.03(11)
P(1) Ru(1) C(12) C(11) -38.73(19)
P(1) Ru(1) C(12) C(15) 74.6(2)
C(12) Ru(1) P(1) C(35) 102.06(14)
C(12) Ru(1) P(1) C(41) -20.58(15)
C(12) Ru(1) P(1) C(47) -138.09(15)
C(7) Ru(1) C(8) C(9) -133.0(2)
C(7) Ru(1) C(8) C(13) 113.2(3)
C(8) Ru(1) C(7) C(2) -118.1(2)
C(8) Ru(1) C(7) C(12) 127.7(2)
C(7) Ru(1) C(9) C(8) 29.02(15)
C(7) Ru(1) C(9) C(10) -104.72(17)
C(9) Ru(1) C(7) C(2) -146.2(2)
C(9) Ru(1) C(7) C(8) -28.10(15)
C(9) Ru(1) C(7) C(12) 99.61(16)
C(7) Ru(1) C(10) C(9) 64.76(16)
C(7) Ru(1) C(10) C(11) -64.72(15)
C(7) Ru(1) C(10) C(14) -179.2(2)
C(10) Ru(1) C(7) C(2) 178.1(2)
C(10) Ru(1) C(7) C(8) -63.87(15)
C(10) Ru(1) C(7) C(12) 63.84(15)
C(7) Ru(1) C(11) C(10) 104.76(17)
C(7) Ru(1) C(11) C(12) -28.69(14)
C(11) Ru(1) C(7) C(2) 142.3(2)
C(11) Ru(1) C(7) C(8) -99.64(16)
C(11) Ru(1) C(7) C(12) 28.08(14)
C(7) Ru(1) C(12) C(11) 133.3(2)
C(7) Ru(1) C(12) C(15) -113.4(3)
C(12) Ru(1) C(7) C(2) 114.2(2)
C(12) Ru(1) C(7) C(8) -127.7(2)
C(8) Ru(1) C(9) C(10) -133.7(2)
C(9) Ru(1) C(8) C(7) 133.0(2)
C(9) Ru(1) C(8) C(13) -113.8(3)
C(8) Ru(1) C(10) C(9) 27.93(15)
C(8) Ru(1) C(10) C(11) -101.55(17)
C(8) Ru(1) C(10) C(14) 143.9(2)
C(10) Ru(1) C(8) C(7) 105.01(16)
C(10) Ru(1) C(8) C(9) -28.02(15)
C(10) Ru(1) C(8) C(13) -141.8(2)
C(8) Ru(1) C(11) C(10) 66.67(16)
C(8) Ru(1) C(11) C(12) -66.78(14)
C(11) Ru(1) C(8) C(7) 68.36(15)
C(11) Ru(1) C(8) C(9) -64.67(16)
C(11) Ru(1) C(8) C(13) -178.5(2)
C(8) Ru(1) C(12) C(7) -31.87(14)
C(8) Ru(1) C(12) C(11) 101.44(16)
C(8) Ru(1) C(12) C(15) -145.3(2)
C(12) Ru(1) C(8) C(7) 31.66(14)
C(12) Ru(1) C(8) C(9) -101.37(17)
C(12) Ru(1) C(8) C(13) 144.8(2)
C(9) Ru(1) C(10) C(11) -129.5(2)
C(9) Ru(1) C(10) C(14) 116.0(3)
C(10) Ru(1) C(9) C(8) 133.7(2)
C(9) Ru(1) C(11) C(10) 30.42(15)
C(9) Ru(1) C(11) C(12) -103.03(16)
C(11) Ru(1) C(9) C(8) 103.32(17)
C(11) Ru(1) C(9) C(10) -30.42(15)
C(9) Ru(1) C(12) C(7) -68.44(15)
C(9) Ru(1) C(12) C(11) 64.86(15)
C(9) Ru(1) C(12) C(15) 178.2(2)
C(12) Ru(1) C(9) C(8) 66.86(16)
C(12) Ru(1) C(9) C(10) -66.88(16)
C(10) Ru(1) C(11) C(12) -133.5(2)
C(11) Ru(1) C(10) C(9) 129.5(2)
C(11) Ru(1) C(10) C(14) -114.5(3)
C(10) Ru(1) C(12) C(7) -105.15(16)
C(10) Ru(1) C(12) C(11) 28.15(14)
C(10) Ru(1) C(12) C(15) 141.4(2)
C(12) Ru(1) C(10) C(9) 101.31(17)
C(12) Ru(1) C(10) C(11) -28.17(14)
C(12) Ru(1) C(10) C(14) -142.7(2)
C(11) Ru(1) C(12) C(7) -133.3(2)
C(11) Ru(1) C(12) C(15) 113.3(2)
C(12) Ru(1) C(11) C(10) 133.5(2)
S(1) Ge(1) S(2) Ru(1) -31.73(2)
S(2) Ge(1) S(1) Ru(1) 32.52(2)
S(1) Ge(1) C(1) C(2) 41.7(2)
S(1) Ge(1) C(1) C(6) -138.01(19)
C(1) Ge(1) S(1) Ru(1) -79.80(7)
S(1) Ge(1) C(25) C(26) -145.7(2)
S(1) Ge(1) C(25) C(30) 32.6(2)
C(25) Ge(1) S(1) Ru(1) 151.92(7)
S(2) Ge(1) C(1) C(2) -52.4(2)
S(2) Ge(1) C(1) C(6) 127.84(19)
C(1) Ge(1) S(2) Ru(1) 70.18(8)
S(2) Ge(1) C(25) C(26) -44.9(2)
S(2) Ge(1) C(25) C(30) 133.4(2)
C(25) Ge(1) S(2) Ru(1) -144.93(9)
C(1) Ge(1) C(25) C(26) 97.1(2)
C(1) Ge(1) C(25) C(30) -84.6(2)
C(25) Ge(1) C(1) C(2) 163.67(19)
C(25) Ge(1) C(1) C(6) -16.1(2)
Ru(1) P(1) C(35) C(36) -129.3(2)
Ru(1) P(1) C(35) C(40) 49.1(2)
Ru(1) P(1) C(41) C(42) 7.2(2)
Ru(1) P(1) C(41) C(46) -172.65(19)
Ru(1) P(1) C(47) C(48) 81.5(2)
Ru(1) P(1) C(47) C(52) -93.3(2)
C(35) P(1) C(41) C(42) -119.0(2)
C(35) P(1) C(41) C(46) 61.1(2)
C(41) P(1) C(35) C(36) -0.7(2)
C(41) P(1) C(35) C(40) 177.7(2)
C(35) P(1) C(47) C(48) -154.3(2)
C(35) P(1) C(47) C(52) 31.0(3)
C(47) P(1) C(35) C(36) 105.0(2)
C(47) P(1) C(35) C(40) -76.6(2)
C(41) P(1) C(47) C(48) -44.8(2)
C(41) P(1) C(47) C(52) 140.5(2)
C(47) P(1) C(41) C(42) 132.4(2)
C(47) P(1) C(41) C(46) -47.5(2)
F(25) F(1) F(26) F(2) 19(4)
F(25) F(1) F(26) C(59) 34.2(12)
F(26) F(1) F(25) F(3) -7(2)
F(26) F(1) F(25) C(59) -32.3(12)
F(25) F(1) C(59) F(2) -130.7(13)
F(25) F(1) C(59) F(3) -14.3(13)
F(25) F(1) C(59) F(26) -136.4(18)
F(25) F(1) C(59) F(27) -65(2)
F(25) F(1) C(59) C(55) 108.8(13)
C(59) F(1) F(25) F(3) 25.8(19)
F(26) F(1) C(59) F(2) 5.7(12)
F(26) F(1) C(59) F(3) 122.1(12)
F(26) F(1) C(59) F(25) 136.4(18)
F(26) F(1) C(59) F(27) 71(2)
F(26) F(1) C(59) C(55) -114.7(12)
C(59) F(1) F(26) F(2) -15(3)
F(26) F(2) F(27) F(3) 6(2)
F(26) F(2) F(27) C(59) 34(2)
F(27) F(2) F(26) F(1) -19(4)
F(27) F(2) F(26) C(59) -32(2)
F(26) F(2) C(59) F(1) -10(2)
F(26) F(2) C(59) F(3) -120(2)
F(26) F(2) C(59) F(25) -62(3)
F(26) F(2) C(59) F(27) -151(2)
F(26) F(2) C(59) C(55) 109(2)
C(59) F(2) F(26) F(1) 13(2)
F(27) F(2) C(59) F(1) 140.5(6)
F(27) F(2) C(59) F(3) 30.3(7)
F(27) F(2) C(59) F(25) 88(2)
F(27) F(2) C(59) F(26) 151(2)
F(27) F(2) C(59) C(55) -100.2(6)
C(59) F(2) F(27) F(3) -28.5(6)
F(25) F(3) F(27) F(2) 4.7(16)
F(25) F(3) F(27) C(59) -22.3(14)
F(27) F(3) F(25) F(1) -1(3)
F(27) F(3) F(25) C(59) 24.8(16)
F(25) F(3) C(59) F(1) 14.6(16)
F(25) F(3) C(59) F(2) 124.1(16)
F(25) F(3) C(59) F(26) 90(3)
F(25) F(3) C(59) F(27) 157.9(18)
F(25) F(3) C(59) C(55) -106.3(16)
C(59) F(3) F(25) F(1) -26.1(18)
F(27) F(3) C(59) F(1) -143.4(10)
F(27) F(3) C(59) F(2) -33.8(11)
F(27) F(3) C(59) F(25) -157.9(18)
F(27) F(3) C(59) F(26) -68(2)
F(27) F(3) C(59) C(55) 95.8(10)
C(59) F(3) F(27) F(2) 27.0(5)
F(29) F(16) F(30) F(17) -2.8(17)
F(29) F(16) F(30) C(76) -27.8(8)
F(30) F(16) F(29) F(18) 5.1(15)
F(30) F(16) F(29) C(76) 29.7(9)
F(29) F(16) C(76) F(17) 129.7(8)
F(29) F(16) C(76) F(18) 18.5(7)
F(29) F(16) C(76) F(28) 82.4(10)
F(29) F(16) C(76) F(30) 151.1(10)
F(29) F(16) C(76) C(73) -107.1(5)
C(76) F(16) F(29) F(18) -24.6(8)
F(30) F(16) C(76) F(17) -21.5(10)
F(30) F(16) C(76) F(18) -132.6(8)
F(30) F(16) C(76) F(28) -68.8(11)
F(30) F(16) C(76) F(29) -151.1(10)
F(30) F(16) C(76) C(73) 101.8(8)
C(76) F(16) F(30) F(17) 24.9(10)
F(28) F(17) F(30) F(16) 5.1(19)
F(28) F(17) F(30) C(76) 32.0(10)
F(30) F(17) F(28) F(18) -8.5(18)
F(30) F(17) F(28) C(76) -29.2(9)
F(28) F(17) C(76) F(16) -131.2(7)
F(28) F(17) C(76) F(18) -18.6(9)
F(28) F(17) C(76) F(29) -60.6(11)
F(28) F(17) C(76) F(30) -148.4(11)
F(28) F(17) C(76) C(73) 104.8(7)
C(76) F(17) F(28) F(18) 20.8(10)
F(30) F(17) C(76) F(16) 17.2(8)
F(30) F(17) C(76) F(18) 129.8(8)
F(30) F(17) C(76) F(28) 148.4(11)
F(30) F(17) C(76) F(29) 87.8(10)
F(30) F(17) C(76) C(73) -106.8(6)
C(76) F(17) F(30) F(16) -26.9(11)
F(28) F(18) F(29) F(16) -9.5(15)
F(28) F(18) F(29) C(76) -32.2(10)
F(29) F(18) F(28) F(17) 12.6(19)
F(29) F(18) F(28) C(76) 35.0(11)
F(28) F(18) C(76) F(16) 127.2(8)
F(28) F(18) C(76) F(17) 16.1(8)
F(28) F(18) C(76) F(29) 151.4(9)
F(28) F(18) C(76) F(30) 82.2(14)
F(28) F(18) C(76) C(73) -106.9(6)
C(76) F(18) F(28) F(17) -22.4(11)
F(29) F(18) C(76) F(16) -24.2(8)
F(29) F(18) C(76) F(17) -135.3(8)
F(29) F(18) C(76) F(28) -151.4(9)
F(29) F(18) C(76) F(30) -69.2(14)
F(29) F(18) C(76) C(73) 101.7(7)
C(76) F(18) F(29) F(16) 22.7(7)
F(33) F(19) C(83) F(20) 20(2)
F(33) F(19) C(83) F(21) 134(2)
F(33) F(19) C(83) F(31) 43(2)
F(33) F(19) C(83) F(32) 146(2)
F(33) F(19) C(83) C(79) -100(2)
C(83) F(19) F(33) F(20) -19(2)
F(31) F(20) F(33) F(19) -5(3)
F(31) F(20) F(33) C(83) -29.9(15)
F(33) F(20) F(31) C(83) 23.7(12)
F(31) F(20) C(83) F(19) 148.1(12)
F(31) F(20) C(83) F(21) 42.6(14)
F(31) F(20) C(83) F(32) 52.8(14)
F(31) F(20) C(83) F(33) 155.6(13)
F(31) F(20) C(83) C(79) -92.7(13)
F(33) F(20) C(83) F(19) -7.5(8)
F(33) F(20) C(83) F(21) -113.0(9)
F(33) F(20) C(83) F(31) -155.6(13)
F(33) F(20) C(83) F(32) -102.8(9)
F(33) F(20) C(83) C(79) 111.7(6)
C(83) F(20) F(33) F(19) 25(2)
F(32) F(21) C(83) F(19) 47(2)
F(32) F(21) C(83) F(20) 151(2)
F(32) F(21) C(83) F(31) 174(2)
F(32) F(21) C(83) F(33) 65(2)
F(32) F(21) C(83) C(79) -75(2)
F(34) F(22) F(36) F(24) 25(6)
F(34) F(22) F(36) C(84) 33(4)
F(36) F(22) F(34) C(84) -25(3)
F(34) F(22) C(84) F(23) -44(2)
F(34) F(22) C(84) F(24) -159(2)
F(34) F(22) C(84) F(35) -62(2)
F(34) F(22) C(84) F(36) -161(2)
F(34) F(22) C(84) C(81) 84(2)
F(36) F(22) C(84) F(23) 117.0(11)
F(36) F(22) C(84) F(24) 2.2(12)
F(36) F(22) C(84) F(34) 161(2)
F(36) F(22) C(84) F(35) 99.3(13)
F(36) F(22) C(84) C(81) -115.2(10)
C(84) F(22) F(36) F(24) -8(4)
F(35) F(23) C(84) F(22) -132(2)
F(35) F(23) C(84) F(24) -21(2)
F(35) F(23) C(84) F(34) -150(2)
F(35) F(23) C(84) F(36) -48(2)
F(35) F(23) C(84) C(81) 99(2)
F(36) F(24) C(84) F(22) -5(2)
F(36) F(24) C(84) F(23) -118(2)
F(36) F(24) C(84) F(34) -16(3)
F(36) F(24) C(84) F(35) -126(2)
F(36) F(24) C(84) C(81) 118(2)
C(84) F(24) F(36) F(22) 6(3)
F(1) F(25) C(59) F(2) 74.3(16)
F(1) F(25) C(59) F(3) 162.2(17)
F(1) F(25) C(59) F(26) 44(2)
F(1) F(25) C(59) F(27) 143.6(12)
F(1) F(25) C(59) C(55) -96.9(12)
F(3) F(25) C(59) F(1) -162.2(17)
F(3) F(25) C(59) F(2) -88(2)
F(3) F(25) C(59) F(26) -118(2)
F(3) F(25) C(59) F(27) -18.6(17)
F(3) F(25) C(59) C(55) 100.9(9)
F(1) F(26) C(59) F(2) -170(2)
F(1) F(26) C(59) F(3) -93.5(16)
F(1) F(26) C(59) F(25) -36.2(16)
F(1) F(26) C(59) F(27) -143.0(7)
F(1) F(26) C(59) C(55) 103.9(11)
F(2) F(26) C(59) F(1) 170(2)
F(2) F(26) C(59) F(3) 76(2)
F(2) F(26) C(59) F(25) 133(2)
F(2) F(26) C(59) F(27) 26(2)
F(2) F(26) C(59) C(55) -87(2)
F(2) F(27) C(59) F(1) -78.9(16)
F(2) F(27) C(59) F(3) -145.3(8)
F(2) F(27) C(59) F(25) -127.5(15)
F(2) F(27) C(59) F(26) -15.1(15)
F(2) F(27) C(59) C(55) 107.1(6)
F(3) F(27) C(59) F(1) 66(2)
F(3) F(27) C(59) F(2) 145.3(8)
F(3) F(27) C(59) F(25) 17.8(17)
F(3) F(27) C(59) F(26) 130.1(16)
F(3) F(27) C(59) C(55) -107.6(5)
F(17) F(28) C(76) F(16) 72.3(10)
F(17) F(28) C(76) F(18) 158.9(10)
F(17) F(28) C(76) F(29) 138.9(8)
F(17) F(28) C(76) F(30) 28.7(10)
F(17) F(28) C(76) C(73) -98.1(9)
F(18) F(28) C(76) F(16) -86.7(10)
F(18) F(28) C(76) F(17) -158.9(10)
F(18) F(28) C(76) F(29) -20.1(7)
F(18) F(28) C(76) F(30) -130.3(8)
F(18) F(28) C(76) C(73) 102.9(6)
F(16) F(29) C(76) F(17) -88.6(9)
F(16) F(29) C(76) F(18) -154.5(9)
F(16) F(29) C(76) F(28) -129.8(8)
F(16) F(29) C(76) F(30) -21.1(8)
F(16) F(29) C(76) C(73) 106.2(5)
F(18) F(29) C(76) F(16) 154.5(9)
F(18) F(29) C(76) F(17) 65.9(10)
F(18) F(29) C(76) F(28) 24.7(8)
F(18) F(29) C(76) F(30) 133.4(8)
F(18) F(29) C(76) C(73) -99.3(6)
F(16) F(30) C(76) F(17) 156.5(10)
F(16) F(30) C(76) F(18) 70.9(14)
F(16) F(30) C(76) F(28) 132.7(7)
F(16) F(30) C(76) F(29) 27.3(9)
F(16) F(30) C(76) C(73) -99.8(7)
F(17) F(30) C(76) F(16) -156.5(10)
F(17) F(30) C(76) F(18) -85.5(14)
F(17) F(30) C(76) F(28) -23.8(8)
F(17) F(30) C(76) F(29) -129.1(9)
F(17) F(30) C(76) C(73) 103.7(8)
F(20) F(31) C(83) F(19) -40.8(17)
F(20) F(31) C(83) F(21) -140.7(14)
F(20) F(31) C(83) F(32) -138.9(13)
F(20) F(31) C(83) F(33) -25.4(14)
F(20) F(31) C(83) C(79) 102.6(13)
F(21) F(32) C(83) F(19) -134(2)
F(21) F(32) C(83) F(20) -34(2)
F(21) F(32) C(83) F(31) -6(2)
F(21) F(32) C(83) F(33) -121(2)
F(21) F(32) C(83) C(79) 112(2)
F(19) F(33) C(83) F(20) -160(2)
F(19) F(33) C(83) F(21) -52(2)
F(19) F(33) C(83) F(31) -145(2)
F(19) F(33) C(83) F(32) -36(2)
F(19) F(33) C(83) C(79) 89(2)
F(20) F(33) C(83) F(19) 160(2)
F(20) F(33) C(83) F(21) 107.9(13)
F(20) F(33) C(83) F(31) 14.8(10)
F(20) F(33) C(83) F(32) 124.0(10)
F(20) F(33) C(83) C(79) -111.0(10)
F(22) F(34) C(84) F(23) 138(2)
F(22) F(34) C(84) F(24) 26(3)
F(22) F(34) C(84) F(35) 128(2)
F(22) F(34) C(84) F(36) 19(2)
F(22) F(34) C(84) C(81) -107(2)
F(23) F(35) C(84) F(22) 55(2)
F(23) F(35) C(84) F(24) 160(2)
F(23) F(35) C(84) F(34) 32(2)
F(23) F(35) C(84) F(36) 138(2)
F(23) F(35) C(84) C(81) -91(2)
F(22) F(36) C(84) F(23) -102.4(11)
F(22) F(36) C(84) F(24) -175(2)
F(22) F(36) C(84) F(34) -8.2(11)
F(22) F(36) C(84) F(35) -118.2(9)
F(22) F(36) C(84) C(81) 112.8(8)
F(24) F(36) C(84) F(22) 175(2)
F(24) F(36) C(84) F(23) 73(2)
F(24) F(36) C(84) F(34) 167(2)
F(24) F(36) C(84) F(35) 57(2)
F(24) F(36) C(84) C(81) -72(2)
Ge(1) C(1) C(2) C(3) -173.4(2)
Ge(1) C(1) C(2) C(7) 11.9(3)
Ge(1) C(1) C(6) C(5) 173.5(2)
Ge(1) C(1) C(6) C(16) -10.5(3)
C(2) C(1) C(6) C(5) -6.2(3)
C(2) C(1) C(6) C(16) 169.7(2)
C(6) C(1) C(2) C(3) 6.4(3)
C(6) C(1) C(2) C(7) -168.3(2)
C(1) C(2) C(3) C(4) -2.1(4)
C(1) C(2) C(7) Ru(1) -12.1(3)
C(1) C(2) C(7) C(8) -105.3(3)
C(1) C(2) C(7) C(12) 78.5(3)
C(3) C(2) C(7) Ru(1) 173.0(2)
C(3) C(2) C(7) C(8) 79.7(3)
C(3) C(2) C(7) C(12) -96.5(2)
C(7) C(2) C(3) C(4) 173.1(2)
C(2) C(3) C(4) C(5) -2.4(5)
C(3) C(4) C(5) C(6) 2.6(5)
C(4) C(5) C(6) C(1) 1.9(4)
C(4) C(5) C(6) C(16) -174.4(2)
C(1) C(6) C(16) C(17) -87.8(3)
C(1) C(6) C(16) C(21) 96.9(3)
C(5) C(6) C(16) C(17) 88.3(3)
C(5) C(6) C(16) C(21) -87.0(3)
Ru(1) C(7) C(8) C(9) 53.3(2)
Ru(1) C(7) C(8) C(13) -127.5(2)
Ru(1) C(7) C(12) C(11) -52.9(2)
Ru(1) C(7) C(12) C(15) 126.5(2)
C(2) C(7) C(8) Ru(1) 124.7(2)
C(2) C(7) C(8) C(9) 178.0(2)
C(2) C(7) C(8) C(13) -2.8(3)
C(2) C(7) C(12) Ru(1) -124.4(2)
C(2) C(7) C(12) C(11) -177.3(2)
C(2) C(7) C(12) C(15) 2.0(3)
C(8) C(7) C(12) Ru(1) 59.2(2)
C(8) C(7) C(12) C(11) 6.4(3)
C(8) C(7) C(12) C(15) -174.3(2)
C(12) C(7) C(8) Ru(1) -59.1(2)
C(12) C(7) C(8) C(9) -5.8(3)
C(12) C(7) C(8) C(13) 173.5(2)
Ru(1) C(8) C(9) C(10) 53.6(2)
C(7) C(8) C(9) Ru(1) -52.0(2)
C(7) C(8) C(9) C(10) 1.6(3)
C(13) C(8) C(9) Ru(1) 128.7(2)
C(13) C(8) C(9) C(10) -177.7(2)
Ru(1) C(9) C(10) C(11) 55.6(2)
Ru(1) C(9) C(10) C(14) -128.8(2)
C(8) C(9) C(10) Ru(1) -53.5(2)
C(8) C(9) C(10) C(11) 2.1(3)
C(8) C(9) C(10) C(14) 177.6(2)
Ru(1) C(10) C(11) C(12) 54.6(2)
C(9) C(10) C(11) Ru(1) -56.1(2)
C(9) C(10) C(11) C(12) -1.5(3)
C(14) C(10) C(11) Ru(1) 128.3(2)
C(14) C(10) C(11) C(12) -177.1(2)
Ru(1) C(11) C(12) C(7) 52.1(2)
Ru(1) C(11) C(12) C(15) -127.3(2)
C(10) C(11) C(12) Ru(1) -54.9(2)
C(10) C(11) C(12) C(7) -2.8(3)
C(10) C(11) C(12) C(15) 177.9(2)
C(6) C(16) C(17) C(18) -177.5(2)
C(6) C(16) C(17) C(22) 1.5(4)
C(6) C(16) C(21) C(20) 177.9(2)
C(6) C(16) C(21) C(24) -1.9(4)
C(17) C(16) C(21) C(20) 2.6(4)
C(17) C(16) C(21) C(24) -177.2(2)
C(21) C(16) C(17) C(18) -2.1(4)
C(21) C(16) C(17) C(22) 176.8(2)
C(16) C(17) C(18) C(19) 0.5(5)
C(22) C(17) C(18) C(19) -178.5(3)
C(17) C(18) C(19) C(20) 0.7(5)
C(17) C(18) C(19) C(23) -177.8(3)
C(18) C(19) C(20) C(21) -0.2(4)
C(23) C(19) C(20) C(21) 178.3(3)
C(19) C(20) C(21) C(16) -1.4(4)
C(19) C(20) C(21) C(24) 178.3(2)
Ge(1) C(25) C(26) C(27) -178.5(2)
Ge(1) C(25) C(26) C(31) 2.5(4)
Ge(1) C(25) C(30) C(29) 177.8(2)
Ge(1) C(25) C(30) C(33) -5.6(4)
C(26) C(25) C(30) C(29) -3.9(4)
C(26) C(25) C(30) C(33) 172.7(2)
C(30) C(25) C(26) C(27) 3.1(4)
C(30) C(25) C(26) C(31) -175.8(2)
C(25) C(26) C(27) C(28) -0.6(5)
C(25) C(26) C(31) C(32) 105.5(3)
C(27) C(26) C(31) C(32) -73.5(4)
C(31) C(26) C(27) C(28) 178.5(3)
C(26) C(27) C(28) C(29) -1.2(6)
C(27) C(28) C(29) C(30) 0.3(6)
C(28) C(29) C(30) C(25) 2.2(5)
C(28) C(29) C(30) C(33) -174.8(3)
C(25) C(30) C(33) C(34) -101.4(3)
C(29) C(30) C(33) C(34) 75.4(3)
P(1) C(35) C(36) C(37) 179.2(2)
P(1) C(35) C(40) C(39) -180.0(2)
C(36) C(35) C(40) C(39) -1.5(4)
C(40) C(35) C(36) C(37) 0.8(4)
C(35) C(36) C(37) C(38) -0.4(4)
C(36) C(37) C(38) C(39) 0.5(5)
C(37) C(38) C(39) C(40) -1.2(5)
C(38) C(39) C(40) C(35) 1.6(5)
P(1) C(41) C(42) C(43) 178.8(2)
P(1) C(41) C(46) C(45) -178.1(2)
C(42) C(41) C(46) C(45) 2.0(4)
C(46) C(41) C(42) C(43) -1.3(4)
C(41) C(42) C(43) C(44) 0.1(3)
C(42) C(43) C(44) C(45) 0.4(4)
C(43) C(44) C(45) C(46) 0.3(4)
C(44) C(45) C(46) C(41) -1.6(4)
P(1) C(47) C(48) C(49) -174.0(3)
P(1) C(47) C(52) C(51) 174.8(2)
C(48) C(47) C(52) C(51) 0.0(4)
C(52) C(47) C(48) C(49) 0.9(5)
C(47) C(48) C(49) C(50) -0.5(6)
C(48) C(49) C(50) C(51) -1.0(7)
C(49) C(50) C(51) C(52) 2.0(6)
C(50) C(51) C(52) C(47) -1.4(5)
C(54) C(53) C(58) C(57) -2.2(3)
C(58) C(53) C(54) C(55) 3.1(4)
C(54) C(53) B(1) C(61) 160.2(2)
C(54) C(53) B(1) C(69) 43.7(3)
C(54) C(53) B(1) C(77) -79.7(2)
B(1) C(53) C(54) C(55) 177.8(2)
C(58) C(53) B(1) C(61) -25.6(3)
C(58) C(53) B(1) C(69) -142.1(2)
C(58) C(53) B(1) C(77) 94.5(2)
B(1) C(53) C(58) C(57) -176.7(2)
C(53) C(54) C(55) C(56) -1.8(4)
C(53) C(54) C(55) C(59) 178.0(3)
C(54) C(55) C(56) C(57) -0.8(4)
C(54) C(55) C(59) F(1) 50.1(5)
C(54) C(55) C(59) F(2) -64.1(5)
C(54) C(55) C(59) F(3) 166.7(5)
C(54) C(55) C(59) F(25) 108.5(18)
C(54) C(55) C(59) F(26) -29(2)
C(54) C(55) C(59) F(27) -134.0(12)
C(56) C(55) C(59) F(1) -130.2(4)
C(56) C(55) C(59) F(2) 115.7(4)
C(56) C(55) C(59) F(3) -13.6(6)
C(56) C(55) C(59) F(25) -71.7(18)
C(56) C(55) C(59) F(26) 151(2)
C(56) C(55) C(59) F(27) 45.8(12)
C(59) C(55) C(56) C(57) 179.5(2)
C(55) C(56) C(57) C(58) 1.7(4)
C(55) C(56) C(57) C(60) -177.1(2)
C(56) C(57) C(58) C(53) -0.2(3)
C(56) C(57) C(60) F(4) -134.2(2)
C(56) C(57) C(60) F(5) 106.3(3)
C(56) C(57) C(60) F(6) -13.6(3)
C(58) C(57) C(60) F(4) 47.0(3)
C(58) C(57) C(60) F(5) -72.6(3)
C(58) C(57) C(60) F(6) 167.6(2)
C(60) C(57) C(58) C(53) 178.7(2)
C(62) C(61) C(66) C(65) 0.9(3)
C(66) C(61) C(62) C(63) -1.7(3)
C(62) C(61) B(1) C(53) -44.0(3)
C(62) C(61) B(1) C(69) 76.9(2)
C(62) C(61) B(1) C(77) -160.3(2)
B(1) C(61) C(62) C(63) -174.9(2)
C(66) C(61) B(1) C(53) 143.4(2)
C(66) C(61) B(1) C(69) -95.8(2)
C(66) C(61) B(1) C(77) 27.0(3)
B(1) C(61) C(66) C(65) 173.9(2)
C(61) C(62) C(63) C(64) 1.7(3)
C(61) C(62) C(63) C(67) -178.6(2)
C(62) C(63) C(64) C(65) -0.8(3)
C(62) C(63) C(67) F(7) -64.5(3)
C(62) C(63) C(67) F(8) 53.7(3)
C(62) C(63) C(67) F(9) 175.2(2)
C(64) C(63) C(67) F(7) 115.2(3)
C(64) C(63) C(67) F(8) -126.6(2)
C(64) C(63) C(67) F(9) -5.2(3)
C(67) C(63) C(64) C(65) 179.5(2)
C(63) C(64) C(65) C(66) 0.0(3)
C(63) C(64) C(65) C(68) -179.3(2)
C(64) C(65) C(66) C(61) -0.1(3)
C(64) C(65) C(68) F(10) 8.5(4)
C(64) C(65) C(68) F(11) 128.2(2)
C(64) C(65) C(68) F(12) -112.1(3)
C(66) C(65) C(68) F(10) -170.8(2)
C(66) C(65) C(68) F(11) -51.1(3)
C(66) C(65) C(68) F(12) 68.6(3)
C(68) C(65) C(66) C(61) 179.2(2)
C(70) C(69) C(74) C(73) 1.3(4)
C(74) C(69) C(70) C(71) -1.3(4)
C(70) C(69) B(1) C(53) -160.9(2)
C(70) C(69) B(1) C(61) 77.4(3)
C(70) C(69) B(1) C(77) -43.2(3)
B(1) C(69) C(70) C(71) -174.4(2)
C(74) C(69) B(1) C(53) 26.6(3)
C(74) C(69) B(1) C(61) -95.1(3)
C(74) C(69) B(1) C(77) 144.3(2)
B(1) C(69) C(74) C(73) 174.1(2)
C(69) C(70) C(71) C(72) 0.6(4)
C(69) C(70) C(71) C(75) -176.2(2)
C(70) C(71) C(72) C(73) 0.3(4)
C(70) C(71) C(75) F(13) -42.0(4)
C(70) C(71) C(75) F(14) 77.6(3)
C(70) C(71) C(75) F(15) -162.5(2)
C(72) C(71) C(75) F(13) 141.2(3)
C(72) C(71) C(75) F(14) -99.2(3)
C(72) C(71) C(75) F(15) 20.7(4)
C(75) C(71) C(72) C(73) 177.0(2)
C(71) C(72) C(73) C(74) -0.4(4)
C(71) C(72) C(73) C(76) 179.4(2)
C(72) C(73) C(74) C(69) -0.4(4)
C(72) C(73) C(76) F(16) 20.2(6)
C(72) C(73) C(76) F(17) 139.2(5)
C(72) C(73) C(76) F(18) -102.0(8)
C(72) C(73) C(76) F(28) -167.8(6)
C(72) C(73) C(76) F(29) -52.7(6)
C(72) C(73) C(76) F(30) 70.5(9)
C(74) C(73) C(76) F(16) -160.0(5)
C(74) C(73) C(76) F(17) -41.0(6)
C(74) C(73) C(76) F(18) 77.7(8)
C(74) C(73) C(76) F(28) 12.0(7)
C(74) C(73) C(76) F(29) 127.1(6)
C(74) C(73) C(76) F(30) -109.7(9)
C(76) C(73) C(74) C(69) 179.8(2)
C(78) C(77) C(82) C(81) -0.9(4)
C(82) C(77) C(78) C(79) 0.4(4)
C(78) C(77) B(1) C(53) -72.8(3)
C(78) C(77) B(1) C(61) 48.7(3)
C(78) C(77) B(1) C(69) 165.5(2)
B(1) C(77) C(78) C(79) 175.5(2)
C(82) C(77) B(1) C(53) 101.8(2)
C(82) C(77) B(1) C(61) -136.7(2)
C(82) C(77) B(1) C(69) -19.9(3)
B(1) C(77) C(82) C(81) -175.7(2)
C(77) C(78) C(79) C(80) 0.6(4)
C(77) C(78) C(79) C(83) -179.0(2)
C(78) C(79) C(80) C(81) -1.1(4)
C(78) C(79) C(83) F(19) 36.1(11)
C(78) C(79) C(83) F(20) -74.2(12)
C(78) C(79) C(83) F(21) 153.0(8)
C(78) C(79) C(83) F(31) -112.7(4)
C(78) C(79) C(83) F(32) 135.3(4)
C(78) C(79) C(83) F(33) 12.4(8)
C(80) C(79) C(83) F(19) -143.4(11)
C(80) C(79) C(83) F(20) 106.2(12)
C(80) C(79) C(83) F(21) -26.5(9)
C(80) C(79) C(83) F(31) 67.7(4)
C(80) C(79) C(83) F(32) -44.2(5)
C(80) C(79) C(83) F(33) -167.1(7)
C(83) C(79) C(80) C(81) 178.5(3)
C(79) C(80) C(81) C(82) 0.6(4)
C(79) C(80) C(81) C(84) -179.8(3)
C(80) C(81) C(82) C(77) 0.4(4)
C(80) C(81) C(84) F(22) -140.2(8)
C(80) C(81) C(84) F(23) -15.7(8)
C(80) C(81) C(84) F(24) 104.7(8)
C(80) C(81) C(84) F(34) -113.0(9)
C(80) C(81) C(84) F(35) 7.1(9)
C(80) C(81) C(84) F(36) 131.0(10)
C(82) C(81) C(84) F(22) 39.5(9)
C(82) C(81) C(84) F(23) 164.0(7)
C(82) C(81) C(84) F(24) -75.7(8)
C(82) C(81) C(84) F(34) 66.7(10)
C(82) C(81) C(84) F(35) -173.3(8)
C(82) C(81) C(84) F(36) -49.3(11)
C(84) C(81) C(82) C(77) -179.3(3)
